data_7711265
loop_
_publ_author_name
'Zhong, Xiao-Feng'
'Luo, Guo-Jun'
'Li, Wen-Bin'
'Chen, Xiong-Hai'
'Wu, Ying'
'Chen, Yi-Hui'
'Ye, Jia-Wen'
'Bai, Jie'
'Mo, Zong-Wen'
'Chen, Xiao-Ming'

_publ_section_title
;
 A series of naphthalenediimide-based metal&#x2212;organic frameworks:
 synthesis, photochromism and inkless and erasable printing
;
_journal_name_full 'Dalton Transactions'
_journal_paper_doi 10.1039/D2DT02290G
_journal_year 2022
_chemical_formula_moiety 'C72 H52 La2 N8 O29, 2(C3 H7 N O)'
_chemical_formula_sum 'C78 H66 La2 N10 O31'
_chemical_formula_weight 1917.22
_space_group_crystal_system triclinic
_space_group_IT_number 2
_space_group_name_Hall '-P 1'
_space_group_name_H-M_alt 'P -1'
_atom_sites_solution_hydrogens mixed
_atom_sites_solution_primary iterative
_audit_creation_date 2022-09-13
_audit_creation_method
;
Olex2 1.3
(compiled 2020.11.12 svn.r5f609507 for OlexSys, GUI svn.r6408)
;
_audit_update_record
;
2022-09-13 deposited with the CCDC.	2022-09-16 downloaded from the CCDC.
;
_cell_angle_alpha 104.480(2)
_cell_angle_beta 97.442(2)
_cell_angle_gamma 95.258(2)
_cell_formula_units_Z 2
_cell_length_a 14.8023(4)
_cell_length_b 15.7594(4)
_cell_length_c 18.6831(4)
_cell_measurement_reflns_used 30291
_cell_measurement_temperature 298(2)
_cell_measurement_theta_max 77.4340
_cell_measurement_theta_min 3.8920
_cell_volume 4149.26(18)
_computing_cell_refinement 'CrysAlisPro 1.171.41.122a (Rigaku OD, 2021)'
_computing_data_collection 'CrysAlisPro 1.171.41.122a (Rigaku OD, 2021)'
_computing_data_reduction 'CrysAlisPro 1.171.41.122a (Rigaku OD, 2021)'
_computing_molecular_graphics 'Olex2 1.3 (Dolomanov et al., 2009)'
_computing_publication_material 'Olex2 1.3 (Dolomanov et al., 2009)'
_computing_structure_refinement 'SHELXL 2018/3 (Sheldrick, 2015)'
_computing_structure_solution 'olex2.solve 1.3 (Bourhis et al., 2015)'
_diffrn_ambient_temperature 298(2)
_diffrn_detector_area_resol_mean 10.0000
_diffrn_detector_type HyPix
_diffrn_measured_fraction_theta_full 0.997
_diffrn_measured_fraction_theta_max 0.944
_diffrn_measurement_details
;
List of Runs (angles in degrees, time in seconds):

  # Type    Start    End  Width  t~exp~   \w     \q     \k     \f   Frames
#--------------------------------------------------------------------------
  1  \w     98.00 123.00   0.50    0.54    --  109.00  38.00-120.00   50
  2  \w    127.00 175.00   0.50    0.54    --  109.00  38.00-120.00   96
  3  \w    148.00 178.00   0.50    0.54    --  109.00  38.00 -30.00   60
  4  \w    100.00 138.00   0.50    0.54    --  109.00  38.00 -30.00   76
  5  \w     98.00 164.00   0.50    0.54    --  109.00  19.00  90.00  132
  6  \w     36.00  68.00   0.50    0.13    --   48.44 -77.00 120.00   64
  7  \w      1.00  28.00   0.50    0.13    --   48.44 -77.00 120.00   54
  8  \w    -20.00  43.00   0.50    0.13    --   48.44 -38.00  30.00  126
  9  \w     79.00 112.00   0.50    0.54    --  109.00-125.00  30.00   66
 10  \w     85.00 112.00   0.50    0.54    --  109.00-125.00   0.00   54
 11  \w     45.00  70.00   0.50    0.54    --  109.00-125.00  30.00   50
 12  \w     39.00  65.00   0.50    0.54    --  109.00-125.00   0.00   52
 13  \w     83.00 108.00   0.50    0.54    --  109.00-114.00 -98.00   50
 14  \w     37.00 106.00   0.50    0.54    --  109.00-125.00-120.00  138
 15  \w     27.00  82.00   0.50    0.13    --   48.44-114.00 -98.00  110
 16  \w     41.00 107.00   0.50    0.54    --  109.00-108.00  85.20  132
 17  \w     56.00 104.00   0.50    0.54    --  109.00 -99.00  90.00   96
 18  \w     71.00 106.00   0.50    0.54    --  109.00 -99.00 150.00   70
 19  \w     81.00 106.00   0.50    0.54    --  109.00 -99.00 120.00   50
 20  \w     36.00  76.00   0.50    0.54    --  109.00 -99.00 120.00   80
 21  \w     38.00  93.00   0.50    0.54    --  109.00 -99.00 -60.00  110
 22  \w     81.00 106.00   0.50    0.54    --  109.00 -99.00-150.00   50
 23  \w     78.00 105.00   0.50    0.54    --  109.00 -77.00-150.00   54
 24  \w     38.00  65.00   0.50    0.54    --  109.00 -57.00-150.00   54
 25  \w     37.00  62.00   0.50    0.54    --  109.00 -57.00-120.00   50
 26  \w     73.00 105.00   0.50    0.54    --  109.00 -77.00 -90.00   64
 27  \w     40.00  66.00   0.50    0.54    --  109.00 -57.00  90.00   52
 28  \w     37.00  65.00   0.50    0.54    --  109.00 -57.00 120.00   56
 29  \w     38.00  65.00   0.50    0.54    --  109.00 -57.00 150.00   54
 30  \w    103.00 157.00   0.50    0.54    --  109.00 114.00  -7.00  108
 31  \w     95.00 124.00   0.50    0.54    --  109.00 125.00 -60.00   58
 32  \w    132.00 164.00   0.50    0.54    --  109.00 125.00 -60.00   64
 33  \w     98.00 169.00   0.50    0.54    --  109.00 125.00 150.00  142
 34  \w    -18.00  22.00   0.50    0.13    --  -48.44  19.00 -90.00   80
 35  \w    -23.00  21.00   0.50    0.13    --  -48.44  19.00-120.00   88
 36  \w    -65.00 -26.00   0.50    0.54    --  -91.75  57.00 -90.00   78
 37  \w    -59.00 -19.00   0.50    0.54    --  -91.75  57.00  30.00   80
 38  \w    -75.00 -50.00   0.50    0.54    --  -91.75 114.00  -7.00   50
 39  \w    -48.00 -20.00   0.50    0.54    --  -91.75 125.00 -30.00   56
 40  \w    -71.00  -7.00   0.50    0.13    --  -48.44 114.00  -7.00  128
 41  \w    -45.00 -19.00   0.50    0.54    --  -91.75 125.00  90.00   52
 42  \w   -112.00 -87.00   0.50    0.54    --  -91.75 -38.00  30.00   50
 43  \w   -120.00 -36.00   0.50    0.13    --  -48.44 -38.00  90.00  168
 44  \w   -158.00 -78.00   0.50    0.54    --  -91.75 -57.00 -30.00  160
 45  \w   -163.00-133.00   0.50    0.54    --  -91.75 -77.00 -60.00   60
 46  \w   -121.00 -74.00   0.50    0.54    --  -91.75 -77.00 -60.00   94
 47  \w   -148.00 -80.00   0.50    0.54    --  -91.75-114.00 -98.00  136
 48  \w   -163.00 -81.00   0.50    0.54    --  -91.75-125.00  30.00  164
 49  \w   -117.00 -73.00   0.50    0.13    --  -48.44-125.00  30.00   88
 50  \w   -107.00 -73.00   0.50    0.13    --  -48.44-125.00  60.00   68
 51  \w   -119.00 -93.00   0.50    0.13    --  -48.44-125.00 120.00   52
;
_diffrn_measurement_device 'four-circle diffractometer'
_diffrn_measurement_device_type 'XtaLAB Synergy, Dualflex, HyPix'
_diffrn_measurement_method '\w scans'
_diffrn_radiation_type CuK\a
_diffrn_radiation_wavelength 1.54184
_diffrn_reflns_av_R_equivalents 0.0660
_diffrn_reflns_av_unetI/netI 0.0554
_diffrn_reflns_Laue_measured_fraction_full 0.997
_diffrn_reflns_Laue_measured_fraction_max 0.944
_diffrn_reflns_limit_h_max 18
_diffrn_reflns_limit_h_min -16
_diffrn_reflns_limit_k_max 19
_diffrn_reflns_limit_k_min -19
_diffrn_reflns_limit_l_max 22
_diffrn_reflns_limit_l_min -22
_diffrn_reflns_number 57474
_diffrn_reflns_point_group_measured_fraction_full 0.997
_diffrn_reflns_point_group_measured_fraction_max 0.944
_diffrn_reflns_theta_full 67.684
_diffrn_reflns_theta_max 78.237
_diffrn_reflns_theta_min 3.601
_exptl_absorpt_coefficient_mu 8.619
_exptl_absorpt_correction_T_max 1.00000
_exptl_absorpt_correction_T_min 0.51325
_exptl_absorpt_correction_type multi-scan
_exptl_absorpt_process_details
;
CrysAlisPro 1.171.41.122a (Rigaku Oxford Diffraction, 2021)
Empirical absorption correction using spherical harmonics,
implemented in SCALE3 ABSPACK scaling algorithm.
;
_exptl_crystal_colour 'clear brown'
_exptl_crystal_colour_lustre clear
_exptl_crystal_colour_primary brown
_exptl_crystal_density_diffrn 1.535
_exptl_crystal_description block
_exptl_crystal_F_000 1932
_exptl_crystal_size_max 0.013
_exptl_crystal_size_mid 0.005
_exptl_crystal_size_min 0.004
_refine_diff_density_max 0.952
_refine_diff_density_min -2.326
_refine_diff_density_rms 0.104
_refine_ls_extinction_method none
_refine_ls_goodness_of_fit_ref 1.072
_refine_ls_hydrogen_treatment mixed
_refine_ls_matrix_type full
_refine_ls_number_parameters 1231
_refine_ls_number_reflns 16771
_refine_ls_number_restraints 527
_refine_ls_restrained_S_all 1.146
_refine_ls_R_factor_all 0.0610
_refine_ls_R_factor_gt 0.0523
_refine_ls_shift/su_max 0.002
_refine_ls_shift/su_mean 0.000
_refine_ls_structure_factor_coef Fsqd
_refine_ls_weighting_details 'w=1/[\s^2^(Fo^2^)+(0.0797P)^2^+5.0923P] where P=(Fo^2^+2Fc^2^)/3'
_refine_ls_weighting_scheme calc
_refine_ls_wR_factor_gt 0.1406
_refine_ls_wR_factor_ref 0.1480
_reflns_Friedel_coverage 0.000
_reflns_number_gt 14048
_reflns_number_total 16771
_reflns_threshold_expression 'I > 2\s(I)'
_cod_data_source_file d2dt02290g2.cif
_cod_data_source_block 2
_cod_database_code 7711265
_shelx_shelxl_version_number 2018/3
_shelx_space_group_comment
;
The symmetry employed for this shelxl refinement is uniquely defined
by the following loop, which should always be used as a source of
symmetry information in preference to the above space-group names.
They are only intended as comments.
;
_shelx_estimated_absorpt_t_max 0.966
_shelx_estimated_absorpt_t_min 0.896
_olex2_refinement_description
;
1. Restrained distances
 H75A-C75
 0.93 with sigma of 0.002
 N6-C66B
 1.5 with sigma of 0.02
 C64B-C66B
 2.5 with sigma of 0.02
 H10B-O31B
 2 with sigma of 0.02
 C65B-C66B
 2.5 with sigma of 0.02
 C64A-O23
 1.2 with sigma of 0.002
 C64A-C65A = C65A-N6
 2.5 with sigma of 0.02
 C64A-C65A
 2.5 with sigma of 0.002
 N6-C65A
 1.5 with sigma of 0.002
 N6-C66A
 1.5 with sigma of 0.002
 C30B-O3B
 1.28 with sigma of 0.02
 O3B-C30B
 1.28 with sigma of 0.002
 O3A-C30A
 1.25 with sigma of 0.02
 C64B-N6
 1.5 with sigma of 0.02
 C65B-N6
 1.5 with sigma of 0.02
 C64A-N6
 1.5 with sigma of 0.02
 C64B-C65B
 2.5 with sigma of 0.02
 N5-C61
 1.5 with sigma of 0.02
 O4B-C30B
 1.28 with sigma of 0.002
 N9-C73
 1.5 with sigma of 0.002
 O31B-C75
 1.23 with sigma of 0.002
 O31B-H75A
 1.8 with sigma of 0.02
 O31B-N9
 2.4 with sigma of 0.02
 C64B-O23
 1.2 with sigma of 0.004
 C64A-O23 \\sim C64A-N6
 with sigma of 0.02
2. Restrained planarity
 C64B, N6, C65B, C66B
 with sigma of 0.01
 C66A, N6, C64A, C65A
 with sigma of 0.1
 O31B, C75, H75A, N9
 with sigma of 0.001
3. Uiso/Uaniso restraints and constraints
N6 \\sim C65A \\sim C66A \\sim C64A: within 3.8A with sigma of 0.001 and sigma
for terminal atoms of 0.002 within 3.8A
C64A \\sim C64B \\sim N6 \\sim C65A \\sim C65B \\sim C66B \\sim C66A: within
3.8A with sigma of 0.001 and sigma for terminal atoms of 0.002 within 3.8A
C75 \\sim O31A \\sim N9 \\sim O31B \\sim H75 \\sim H75A \\sim C73 \\sim H73A
\\sim C74 \\sim H73B \\sim H73C \\sim H74A \\sim H74B \\sim H74C: within 1.7A
with sigma of 0.04 and sigma for terminal atoms of 0.08 within 1.7A
C72B \\sim C72A \\sim C71A \\sim C71B \\sim N8: within 3.8A with sigma of 0.01
and sigma for terminal atoms of 0.02 within 3.8A
Uanis(C66A) \\sim Ueq, Uanis(C66B) \\sim Ueq, Uanis(N6) \\sim Ueq: with sigma
of 0.001 and sigma for terminal atoms of 0.002
Uanis(N6) \\sim Ueq, Uanis(C65A) \\sim Ueq, Uanis(C65B) \\sim Ueq, Uanis(C64A)
\\sim Ueq, Uanis(C64B) \\sim Ueq, Uanis(C66A) \\sim Ueq, Uanis(C66B) \\sim Ueq:
with sigma of 0.01 and sigma for terminal atoms of 0.02
Uanis(O31B) \\sim Ueq: with sigma of 0.001 and sigma for terminal atoms of 0.002
Uanis(O3B) \\sim Ueq, Uanis(C30B) \\sim Ueq, Uanis(O4B) \\sim Ueq: with sigma
of 0.01 and sigma for terminal atoms of 0.02
Uanis(C70A) \\sim Ueq, Uanis(C70B) \\sim Ueq, Uanis(C71A) \\sim Ueq,
Uanis(C71B) \\sim Ueq, Uanis(C72A) \\sim Ueq, Uanis(C72B) \\sim Ueq: with sigma
of 0.001 and sigma for terminal atoms of 0.002
Uanis(C72B) \\sim Ueq, Uanis(C72A) \\sim Ueq, Uanis(C71B) \\sim Ueq,
Uanis(C71A) \\sim Ueq: with sigma of 0.01 and sigma for terminal atoms of 0.02
Uanis(O3B) \\sim Ueq: with sigma of 0.01 and sigma for terminal atoms of 0.02
Uanis(O3B) \\sim Ueq, Uanis(O3A) \\sim Ueq, Uanis(C30B) \\sim Ueq, Uanis(C30A)
\\sim Ueq, Uanis(O4B) \\sim Ueq, Uanis(O4A) \\sim Ueq: with sigma of 0.01 and
sigma for terminal atoms of 0.02
Uanis(N9) \\sim Ueq, Uanis(O31A) \\sim Ueq, Uanis(C73) \\sim Ueq, Uanis(C74)
\\sim Ueq: with sigma of 0.1 and sigma for terminal atoms of 0.2
Uanis(O31A) \\sim Ueq, Uanis(N9) \\sim Ueq, Uanis(C73) \\sim Ueq, Uanis(C74)
\\sim Ueq: with sigma of 0.01 and sigma for terminal atoms of 0.02
Uanis(C8) \\sim Ueq, Uanis(C1A) \\sim Ueq, Uanis(O10A) \\sim Ueq, Uanis(O10B)
\\sim Ueq, Uanis(O9B) \\sim Ueq, Uanis(O9A) \\sim Ueq, Uanis(C1B) \\sim Ueq:
with sigma of 0.001 and sigma for terminal atoms of 0.002
4. Rigid body (RIGU) restrains
 C75, O31B
 with sigma for 1-2 distances of 0.00001 and sigma for 1-3 distances of 0.00001
 C75, O31A, N9, O31B, C73, C74, H73A, H73B, H73C, H74A, H74B, H74C
 with sigma for 1-2 distances of 0.0001 and sigma for 1-3 distances of 0.0002
 C71B, C71A, C70B, C70A, C72B, C72A
 with sigma for 1-2 distances of 0.0001 and sigma for 1-3 distances of 0.0002
5. Others
 Sof(C64B)=Sof(H64B)=Sof(C66B)=Sof(H66D)=Sof(H66E)=Sof(H66F)=Sof(C65B)=
 Sof(H65D)=Sof(H65E)=Sof(H65F)=1-FVAR(1)
 Sof(C64A)=Sof(H64A)=Sof(C65A)=Sof(H65A)=Sof(H65B)=Sof(H65C)=Sof(C66A)=
 Sof(H66A)=Sof(H66B)=Sof(H66C)=FVAR(1)
 Sof(O10A)=Sof(C1A)=Sof(O9A)=Sof(H9A)=1-FVAR(2)
 Sof(O10B)=Sof(H10B)=Sof(O9B)=Sof(C1B)=FVAR(2)
 Fixed Sof: O4B(0.5) H4B(0.5) O3B(0.5) C30B(0.5) C70B(0.5) H70B(0.5) C70A(0.5)
 H70A(0.5) C71B(0.5) H71A(0.5) H71B(0.5) H71C(0.5) C72B(0.5) H72A(0.5)
 H72B(0.5) H72C(0.5) C72A(0.5) H72D(0.5) H72E(0.5) H72F(0.5) C71A(0.5)
 H71D(0.5) H71E(0.5) H71F(0.5) C30A(0.5) O3A(0.5) O4A(0.5) H4A(0.5) O31A(0.75)
 O31B(0.25) H75(0.75) H75A(0.25)
6.a Riding coordinates:
 C72A(H72D,H72E,H72F), C71A(H71D,H71E,H71F), C66B(H66D,H66E,H66F), C75(H75)
6.b Rotating group:
 O22(H22A,H22B)
6.c Aromatic/amide H refined with riding coordinates:
 C38(H38), C33(H33), C56(H56), C5(H5), C58(H58), C28(H28), C54(H54), C36(H36),
 C15(H15), C45(H45), C19(H19), C2(H2), C20(H20), C50(H50), C44(H44), C14(H14),
 C49(H49), C7(H7), C26(H26), C24(H24), C67(H67), C61(H61), C76(H76), C70B(H70B),
  C70A(H70A), C64A(H64A), C64B(H64B)
6.d Idealised Me refined as rotating group:
 C77(H77A,H77B,H77C), C62(H62A,H62B,H62C), C78(H78A,H78B,H78C), C68(H68A,H68B,
 H68C), C63(H63A,H63B,H63C), C69(H69A,H69B,H69C), C71B(H71A,H71B,H71C),
 C72B(H72A,H72B,H72C), C65A(H65A,H65B,H65C), C66A(H66A,H66B,H66C), C73(H73A,
 H73B,H73C), C74(H74A,H74B,H74C), C65B(H65D,H65E,H65F)
6.e Idealised tetrahedral OH refined as rotating group:
 O4B(H4B), O10B(H10B), O4A(H4A), O9A(H9A)
;
_olex2_submission_special_instructions 'No special instructions were received'
_oxdiff_exptl_absorpt_empirical_details
;
Empirical correction (ABSPACK) includes:
- Absorption correction using spherical harmonics
- Frame scaling
;

loop_
_space_group_symop_operation_xyz
'x, y, z'
'-x, -y, -z'

loop_
_atom_site_label
_atom_site_type_symbol
_atom_site_fract_x
_atom_site_fract_y
_atom_site_fract_z
_atom_site_U_iso_or_equiv
_atom_site_adp_type
_atom_site_occupancy
_atom_site_site_symmetry_order
_atom_site_calc_flag
_atom_site_refinement_flags_posn
_atom_site_refinement_flags_adp
_atom_site_refinement_flags_occupancy
_atom_site_disorder_assembly
_atom_site_disorder_group
La2 La 0.61431(2) 0.70898(2) 0.69548(2) 0.03527(8) Uani 1 1 d . . . . .
La1 La -0.42141(2) 0.25233(2) 1.15159(2) 0.03763(8) Uani 1 1 d . . . . .
O24 O -0.4594(2) 0.1994(2) 1.01363(18) 0.0469(8) Uani 1 1 d . . . . .
O12 O 0.5829(2) 0.7174(2) -0.15287(19) 0.0479(8) Uani 1 1 d . . . . .
O29 O -0.4835(3) -0.1134(2) 0.8470(2) 0.0513(8) Uani 1 1 d . . . . .
O15 O 0.5117(2) 0.5787(2) 0.6945(2) 0.0469(8) Uani 1 1 d . . . . .
O13 O 0.4571(3) 0.3619(3) 0.4443(2) 0.0538(9) Uani 1 1 d . . . . .
O28 O -0.3762(3) -0.1400(2) 0.7738(2) 0.0635(11) Uani 1 1 d . . . . .
O16 O 0.3898(3) 0.6030(2) 0.7516(2) 0.0552(9) Uani 1 1 d . . . . .
O14 O 0.3519(3) 0.2463(2) 0.4220(2) 0.0599(10) Uani 1 1 d . . . . .
O18 O 0.2637(2) 0.2301(3) 0.6919(3) 0.0657(11) Uani 1 1 d . . . . .
O22 O -0.4405(3) 0.3869(3) 1.0914(2) 0.0668(11) Uani 1 1 d . . . . .
H22A H -0.427841 0.374654 1.043413 0.100 Uiso 1 1 d R U . . .
H22B H -0.397603 0.434776 1.115040 0.100 Uiso 1 1 d R U . . .
O1 O 0.4585(3) 0.7550(3) 0.6928(2) 0.0544(9) Uani 1 1 d . . . . .
N3 N 0.1733(3) 0.3163(3) 0.6432(2) 0.0422(8) Uani 1 1 d . . . . .
N4 N -0.1991(3) 0.1532(3) 0.7907(2) 0.0430(9) Uani 1 1 d . . . . .
O7 O 0.6764(3) 0.8782(3) 0.1435(3) 0.0705(12) Uani 1 1 d . . . . .
O26 O 0.7109(3) 0.5909(3) 0.6396(2) 0.0703(12) Uani 1 1 d . . . . .
O19 O -0.2902(2) 0.2333(3) 0.7350(3) 0.0691(12) Uani 1 1 d . . . . .
O25 O -0.4281(3) 0.2995(3) 0.9514(2) 0.0656(11) Uani 1 1 d . . . . .
O5 O 0.4196(3) 0.9521(3) 0.4423(3) 0.0696(11) Uani 1 1 d . . . . .
O2 O 0.3314(3) 0.7842(4) 0.7381(2) 0.0698(12) Uani 1 1 d . . . . .
O11 O 0.7055(3) 0.6705(4) -0.1946(2) 0.0687(12) Uani 1 1 d . . . . .
O6 O 0.3590(3) 0.6569(3) 0.4065(2) 0.0672(11) Uani 1 1 d . . . . .
O8 O 0.6150(4) 0.5826(3) 0.1105(3) 0.0735(13) Uani 1 1 d . . . . .
N1 N 0.6429(3) 0.7309(3) 0.1265(2) 0.0480(9) Uani 1 1 d . . . . .
O17 O 0.0829(3) 0.4019(4) 0.5928(3) 0.0778(14) Uani 1 1 d . . . . .
O20 O -0.1066(3) 0.0709(4) 0.8436(3) 0.0829(16) Uani 1 1 d . . . . .
O4B O 0.078(2) 0.865(2) 0.4732(12) 0.059(5) Uani 0.5 1 d D U P A 2
H4B H 0.024065 0.873792 0.475237 0.088 Uiso 0.5 1 calc R U P A 2
C38 C 0.2990(3) 0.4358(3) 0.6686(3) 0.0426(10) Uani 1 1 d . . . . .
H38 H 0.277168 0.461894 0.712360 0.051 Uiso 1 1 calc R U . . .
N2 N 0.4019(3) 0.8048(3) 0.4314(2) 0.0485(10) Uani 1 1 d . . . . .
O21 O -0.3241(4) 0.1322(3) 1.1060(3) 0.0788(13) Uani 1 1 d . . . . .
O27 O 0.7804(3) 0.7833(4) 0.7176(3) 0.0857(15) Uani 1 1 d . . . . .
C33 C 0.4082(3) 0.4363(3) 0.5839(2) 0.0384(9) Uani 1 1 d . . . . .
H33 H 0.460333 0.462550 0.570951 0.046 Uiso 1 1 calc R U . . .
C57 C -0.3814(3) 0.0065(3) 0.8380(3) 0.0388(9) Uani 1 1 d . . . . .
C47 C -0.0521(3) 0.2130(3) 0.7265(3) 0.0392(9) Uani 1 1 d . . . . .
C56 C -0.4178(3) 0.0682(3) 0.8903(2) 0.0384(9) Uani 1 1 d . . . . .
H56 H -0.464374 0.049228 0.913856 0.046 Uiso 1 1 calc R U . . .
C32 C 0.3778(3) 0.4761(3) 0.6507(2) 0.0379(9) Uani 1 1 d . . . . .
C42 C 0.0230(3) 0.2457(3) 0.6965(3) 0.0393(9) Uani 1 1 d . . . . .
C5 C 0.6551(4) 0.7146(3) -0.0053(3) 0.0458(11) Uani 1 1 d . . . . .
H5 H 0.594559 0.725830 -0.013415 0.055 Uiso 1 1 calc R U . . .
C53 C -0.2759(3) 0.1238(3) 0.8235(3) 0.0407(10) Uani 1 1 d . . . . .
C60 C -0.4174(4) -0.0899(3) 0.8177(3) 0.0456(11) Uani 1 1 d . . . . .
C48 C -0.0394(3) 0.1504(3) 0.7681(3) 0.0455(10) Uani 1 1 d . . . . .
C17 C 0.4943(3) 0.7763(3) 0.3067(3) 0.0414(10) Uani 1 1 d . . . . .
C58 C -0.3095(3) 0.0354(3) 0.8049(3) 0.0426(10) Uani 1 1 d . . . . .
H58 H -0.284299 -0.005043 0.770298 0.051 Uiso 1 1 calc R U . . .
C11 C 0.5412(3) 0.7611(3) 0.2448(3) 0.0429(10) Uani 1 1 d . . . . .
C4 C 0.7054(3) 0.6974(3) -0.0644(3) 0.0442(10) Uani 1 1 d . . . . .
C31 C 0.4303(3) 0.5591(3) 0.7025(3) 0.0419(10) Uani 1 1 d . . . . .
C37 C 0.2534(3) 0.3576(3) 0.6219(3) 0.0424(10) Uani 1 1 d . . . . .
C34 C 0.3614(3) 0.3585(3) 0.5371(2) 0.0395(9) Uani 1 1 d . . . . .
C55 C -0.3853(3) 0.1570(3) 0.9074(3) 0.0393(9) Uani 1 1 d . . . . .
C43 C 0.0107(3) 0.3090(3) 0.6564(3) 0.0443(10) Uani 1 1 d . . . . .
C52 C -0.2150(3) 0.2116(3) 0.7462(3) 0.0455(11) Uani 1 1 d . . . . .
C40 C 0.1878(3) 0.2510(3) 0.6806(3) 0.0452(10) Uani 1 1 d . . . . .
C41 C 0.1079(3) 0.2129(3) 0.7070(3) 0.0442(10) Uani 1 1 d . . . . .
C10 C 0.5833(3) 0.8338(4) 0.2252(3) 0.0466(11) Uani 1 1 d . . . . .
O23 O -0.2636(4) 0.3162(4) 1.1418(4) 0.0908(16) Uani 1 1 d D . . . .
C28 C 0.3912(4) 0.7989(4) 0.5593(3) 0.0485(11) Uani 1 1 d . . . . .
H28 H 0.450154 0.782883 0.563584 0.058 Uiso 1 1 calc R U . . .
C46 C -0.1360(3) 0.2451(3) 0.7157(3) 0.0421(10) Uani 1 1 d . . . . .
C6 C 0.6960(4) 0.7146(3) 0.0653(3) 0.0472(11) Uani 1 1 d . . . . .
C18 C 0.4877(3) 0.8641(3) 0.3464(3) 0.0446(10) Uani 1 1 d . . . . .
O10B O 0.9570(8) 0.6483(11) 0.1006(6) 0.067(3) Uani 0.54(3) 1 d . U P B 1
H10B H 1.011340 0.640890 0.103947 0.101 Uiso 0.54(3) 1 calc R U P B 1
C16 C 0.4524(3) 0.7032(3) 0.3266(3) 0.0450(11) Uani 1 1 d . . . . .
C27 C 0.3413(4) 0.8044(4) 0.6178(3) 0.0483(11) Uani 1 1 d . . . . .
C59 C -0.4271(3) 0.2238(3) 0.9619(3) 0.0424(10) Uani 1 1 d . . . . .
O3 O -0.0923(4) 0.8896(5) 0.4656(3) 0.0946(17) Uani 1 1 d . . . . .
N10 N -0.2054(4) 0.9300(4) 0.5358(3) 0.0711(14) Uani 1 1 d . . . . .
C54 C -0.3140(3) 0.1855(3) 0.8740(3) 0.0431(10) Uani 1 1 d . . . . .
H54 H -0.291991 0.245317 0.885282 0.052 Uiso 1 1 calc R U . . .
N5 N -0.2672(4) 0.0216(4) 1.0307(3) 0.0768(16) Uani 1 1 d D . . . .
C36 C 0.2831(3) 0.3188(3) 0.5553(3) 0.0433(10) Uani 1 1 d . . . . .
H36 H 0.250930 0.266783 0.523240 0.052 Uiso 1 1 calc R U . . .
O9B O 0.9706(7) 0.6291(10) -0.0221(5) 0.059(3) Uani 0.54(3) 1 d . U P B 1
C9 C 0.6368(4) 0.8187(4) 0.1626(3) 0.0494(11) Uani 1 1 d . . . . .
C15 C 0.4569(4) 0.6179(4) 0.2855(3) 0.0493(11) Uani 1 1 d . . . . .
H15 H 0.427604 0.570211 0.298087 0.059 Uiso 1 1 calc R U . . .
C45 C -0.1469(3) 0.3071(4) 0.6756(3) 0.0529(12) Uani 1 1 d . . . . .
H45 H -0.203489 0.327514 0.668088 0.064 Uiso 1 1 calc R U . . .
C22 C 0.4009(4) 0.7173(4) 0.3903(3) 0.0520(12) Uani 1 1 d . . . . .
C19 C 0.5272(4) 0.9342(4) 0.3253(3) 0.0521(12) Uani 1 1 d . . . . .
H19 H 0.521967 0.991677 0.351228 0.063 Uiso 1 1 calc R U . . .
C39 C 0.0896(4) 0.3462(4) 0.6268(3) 0.0515(12) Uani 1 1 d . . . . .
C2 C 0.7957(4) 0.6824(4) -0.0508(3) 0.0508(12) Uani 1 1 d . . . . .
H2 H 0.829844 0.672173 -0.089910 0.061 Uiso 1 1 calc R U . . .
C23 C 0.3524(4) 0.8174(4) 0.4944(3) 0.0496(11) Uani 1 1 d . . . . .
C3 C 0.6607(4) 0.6941(3) -0.1426(3) 0.0437(10) Uani 1 1 d . . . . .
C12 C 0.5474(3) 0.6730(3) 0.2053(3) 0.0449(10) Uani 1 1 d . . . . .
N7 N 0.7675(6) 0.5015(4) 0.5478(3) 0.085(2) Uani 1 1 d . . . . .
C20 C 0.5758(4) 0.9191(4) 0.2643(3) 0.0541(12) Uani 1 1 d . . . . .
H20 H 0.603015 0.966740 0.250191 0.065 Uiso 1 1 calc R U . . .
C51 C -0.1151(4) 0.1202(4) 0.8044(3) 0.0513(12) Uani 1 1 d . . . . .
C35 C 0.3931(4) 0.3188(3) 0.4638(3) 0.0450(10) Uani 1 1 d . . . . .
C50 C 0.1172(4) 0.1488(4) 0.7446(4) 0.0582(14) Uani 1 1 d . . . . .
H50 H 0.172478 0.125510 0.749493 0.070 Uiso 1 1 calc R U . . .
C44 C -0.0726(3) 0.3392(4) 0.6464(3) 0.0552(13) Uani 1 1 d . . . . .
H44 H -0.079889 0.381464 0.619828 0.066 Uiso 1 1 calc R U . . .
C21 C 0.4344(4) 0.8794(4) 0.4098(3) 0.0498(12) Uani 1 1 d . . . . .
C14 C 0.5053(4) 0.6034(4) 0.2251(3) 0.0494(11) Uani 1 1 d . . . . .
H14 H 0.508922 0.545865 0.198110 0.059 Uiso 1 1 calc R U . . .
C8 C 0.8359(4) 0.6824(4) 0.0202(3) 0.0554(12) Uani 1 1 d . U . . .
C49 C 0.0431(4) 0.1184(4) 0.7757(4) 0.0584(14) Uani 1 1 d . . . . .
H49 H 0.050293 0.075834 0.801908 0.070 Uiso 1 1 calc R U . . .
C25 C 0.2153(4) 0.8468(4) 0.5466(3) 0.0576(14) Uani 1 1 d . . . . .
C7 C 0.7858(4) 0.6994(4) 0.0790(3) 0.0567(13) Uani 1 1 d . . . . .
H7 H 0.812675 0.700553 0.127123 0.068 Uiso 1 1 calc R U . . .
C26 C 0.2542(4) 0.8292(4) 0.6114(3) 0.0567(13) Uani 1 1 d . . . . .
H26 H 0.221571 0.834073 0.651196 0.068 Uiso 1 1 calc R U . . .
C13 C 0.6022(4) 0.6563(4) 0.1438(3) 0.0501(12) Uani 1 1 d . . . . .
C29 C 0.3800(4) 0.7795(4) 0.6878(3) 0.0491(11) Uani 1 1 d . . . . .
C24 C 0.2642(4) 0.8400(4) 0.4869(3) 0.0548(13) Uani 1 1 d . . . . .
H24 H 0.237835 0.850560 0.442506 0.066 Uiso 1 1 calc R U . . .
C67 C 0.6996(5) 0.5259(4) 0.5846(4) 0.0666(16) Uani 1 1 d . . . . .
H67 H 0.641637 0.493252 0.568718 0.080 Uiso 1 1 calc R U . . .
O3B O 0.0655(11) 0.8501(14) 0.5865(10) 0.107(6) Uani 0.5 1 d D U P A 2
C1B C 0.9288(9) 0.6521(12) 0.0370(8) 0.053(3) Uani 0.54(3) 1 d . U P B 1
C61 C -0.3291(5) 0.0566(5) 1.0709(4) 0.0725(17) Uani 1 1 d D . . . .
H61 H -0.380898 0.019045 1.071797 0.087 Uiso 1 1 calc R U . . .
C30B C 0.1140(15) 0.8530(15) 0.5351(10) 0.067(6) Uani 0.5 1 d D U P A 2
C77 C -0.2783(5) 0.9173(6) 0.4733(5) 0.088(2) Uani 1 1 d . . . . .
H77A H -0.322421 0.868328 0.472505 0.131 Uiso 1 1 calc R U . . .
H77B H -0.253074 0.905303 0.427538 0.131 Uiso 1 1 calc R U . . .
H77C H -0.307778 0.969775 0.478377 0.131 Uiso 1 1 calc R U . . .
C76 C -0.1194(5) 0.9176(6) 0.5269(5) 0.081(2) Uani 1 1 d . . . . .
H76 H -0.075662 0.930942 0.569886 0.097 Uiso 1 1 calc R U . . .
C62 C -0.2787(9) -0.0716(6) 0.9928(5) 0.117(4) Uani 1 1 d . . . . .
H62A H -0.227521 -0.097838 1.010998 0.176 Uiso 1 1 calc R U . . .
H62B H -0.281578 -0.078955 0.939934 0.176 Uiso 1 1 calc R U . . .
H62C H -0.334511 -0.099729 1.002272 0.176 Uiso 1 1 calc R U . . .
C78 C -0.2316(6) 0.9572(6) 0.6106(5) 0.089(2) Uani 1 1 d . . . . .
H78A H -0.251576 1.014576 0.618081 0.133 Uiso 1 1 calc R U . . .
H78B H -0.179568 0.959487 0.647889 0.133 Uiso 1 1 calc R U . . .
H78C H -0.280602 0.915318 0.614821 0.133 Uiso 1 1 calc R U . . .
N8 N 0.9260(7) 0.8316(8) 0.7724(8) 0.142(3) Uani 1 1 d . U . . .
C68 C 0.7479(10) 0.4247(6) 0.4816(5) 0.130(5) Uani 1 1 d . . . . .
H68A H 0.683820 0.402096 0.473000 0.194 Uiso 1 1 calc R U . . .
H68B H 0.783982 0.379464 0.489970 0.194 Uiso 1 1 calc R U . . .
H68C H 0.763092 0.442415 0.438573 0.194 Uiso 1 1 calc R U . . .
C63 C -0.1893(7) 0.0790(9) 1.0229(8) 0.135(4) Uani 1 1 d . . . . .
H63A H -0.201049 0.139352 1.037701 0.203 Uiso 1 1 calc R U . . .
H63B H -0.179659 0.064398 0.971694 0.203 Uiso 1 1 calc R U . . .
H63C H -0.135545 0.071482 1.054252 0.203 Uiso 1 1 calc R U . . .
C69 C 0.8560(8) 0.5502(9) 0.5667(7) 0.124(4) Uani 1 1 d . . . . .
H69A H 0.854843 0.603469 0.550660 0.186 Uiso 1 1 calc R U . . .
H69B H 0.898700 0.515351 0.542369 0.186 Uiso 1 1 calc R U . . .
H69C H 0.874683 0.564989 0.619969 0.186 Uiso 1 1 calc R U . . .
C70B C 0.8275(14) 0.8164(14) 0.7687(13) 0.099(5) Uani 0.5 1 d . U P C 1
H70B H 0.803117 0.835957 0.812470 0.118 Uiso 0.5 1 calc R U P C 1
C70A C 0.8572(17) 0.7941(16) 0.7132(15) 0.118(6) Uani 0.5 1 d . U P C 2
H70A H 0.873865 0.776173 0.665948 0.141 Uiso 0.5 1 calc R U P C 2
C71B C 0.980(2) 0.876(2) 0.8528(19) 0.166(6) Uani 0.5 1 d . U P C 1
H71A H 0.994011 0.938233 0.858988 0.249 Uiso 0.5 1 calc R U P C 1
H71B H 1.036002 0.850539 0.859377 0.249 Uiso 0.5 1 calc R U P C 1
H71C H 0.943052 0.866077 0.889281 0.249 Uiso 0.5 1 calc R U P C 1
C72B C 0.958(2) 0.822(2) 0.703(2) 0.165(6) Uani 0.5 1 d . U P C 1
H72A H 0.910999 0.786955 0.663807 0.248 Uiso 0.5 1 calc R U P C 1
H72B H 1.012093 0.793178 0.703981 0.248 Uiso 0.5 1 calc R U P C 1
H72C H 0.971574 0.879149 0.695152 0.248 Uiso 0.5 1 calc R U P C 1
C72A C 1.019(2) 0.853(2) 0.754(2) 0.167(6) Uani 0.5 1 d . U P C 2
H72D H 1.035138 0.804051 0.717398 0.250 Uiso 0.5 1 d R U P C 2
H72E H 1.062998 0.865891 0.798777 0.250 Uiso 0.5 1 d R U P C 2
H72F H 1.020558 0.903931 0.733988 0.250 Uiso 0.5 1 d R U P C 2
C71A C 0.909(2) 0.848(2) 0.843(2) 0.168(6) Uani 0.5 1 d . U P C 2
H71D H 0.934213 0.908230 0.866037 0.252 Uiso 0.5 1 d R U P C 2
H71E H 0.940413 0.810170 0.868577 0.252 Uiso 0.5 1 d R U P C 2
H71F H 0.844773 0.840120 0.846887 0.252 Uiso 0.5 1 d R U P C 2
N6 N -0.1370(9) 0.4117(8) 1.1885(6) 0.181(3) Uani 1 1 d D U . . .
C64A C -0.2104(11) 0.3746(10) 1.1348(11) 0.181(3) Uani 0.725(13) 1 d D U P D 1
H64A H -0.219568 0.394741 1.091996 0.217 Uiso 0.725(13) 1 calc R U P D 1
C65A C -0.0767(11) 0.4930(11) 1.1854(11) 0.181(3) Uani 0.725(13) 1 d D U P D 1
H65A H -0.021534 0.476113 1.167170 0.272 Uiso 0.725(13) 1 calc R U P D 1
H65B H -0.061270 0.532694 1.234675 0.272 Uiso 0.725(13) 1 calc R U P D 1
H65C H -0.109120 0.521966 1.152430 0.272 Uiso 0.725(13) 1 calc R U P D 1
C66A C -0.1234(16) 0.3826(16) 1.2592(9) 0.181(3) Uani 0.725(13) 1 d D U P D 1
H66A H -0.178207 0.386474 1.281573 0.272 Uiso 0.725(13) 1 calc R U P D 1
H66B H -0.072926 0.419981 1.293480 0.272 Uiso 0.725(13) 1 calc R U P D 1
H66C H -0.110214 0.322532 1.247871 0.272 Uiso 0.725(13) 1 calc R U P D 1
C30A C 0.1226(14) 0.8799(14) 0.5440(10) 0.056(5) Uani 0.5 1 d D U P A 1
O3A O 0.0880(9) 0.9011(10) 0.5989(7) 0.076(3) Uani 0.5 1 d D U P A 1
O4A O 0.091(3) 0.886(2) 0.4773(16) 0.072(8) Uani 0.5 1 d . U P A 1
H4A H 0.036681 0.894321 0.475503 0.107 Uiso 0.5 1 calc R U P A 1
O31A O 1.1331(7) 0.5905(8) 0.0142(6) 0.132(3) Uani 0.75 1 d . U P E 1
N9 N 1.2234(5) 0.5488(5) 0.1001(5) 0.1044(16) Uani 1 1 d D U . . .
C73 C 1.3037(6) 0.5353(8) 0.0592(7) 0.120(2) Uani 1 1 d D U . . .
H73A H 1.282562 0.519605 0.006205 0.180 Uiso 1 1 calc R U . . .
H73B H 1.334269 0.488776 0.072034 0.180 Uiso 1 1 calc R U . . .
H73C H 1.345762 0.588976 0.073063 0.180 Uiso 1 1 calc R U . . .
C74 C 1.2342(8) 0.5359(9) 0.1774(7) 0.129(3) Uani 1 1 d . U . . .
H74A H 1.269364 0.587440 0.212038 0.194 Uiso 1 1 calc R U . . .
H74B H 1.265398 0.485315 0.178200 0.194 Uiso 1 1 calc R U . . .
H74C H 1.174678 0.526761 0.191495 0.194 Uiso 1 1 calc R U . . .
C64B C -0.207(2) 0.346(2) 1.1966(12) 0.181(3) Uani 0.275(13) 1 d D U P D 2
H64B H -0.208179 0.328889 1.240523 0.217 Uiso 0.275(13) 1 calc R U P D 2
C66B C -0.0399(16) 0.396(3) 1.207(3) 0.181(3) Uani 0.275(13) 1 d D U P D 2
H66D H -0.036344 0.333787 1.190216 0.272 Uiso 0.275(13) 1 d R U P D 2
H66E H -0.019534 0.416437 1.259775 0.272 Uiso 0.275(13) 1 d R U P D 2
H66F H -0.001414 0.427057 1.181445 0.272 Uiso 0.275(13) 1 d R U P D 2
C65B C -0.155(3) 0.489(2) 1.165(3) 0.181(3) Uani 0.275(13) 1 d D U P D 2
H65D H -0.109147 0.503281 1.136058 0.272 Uiso 0.275(13) 1 calc R U P D 2
H65E H -0.154138 0.538028 1.207522 0.272 Uiso 0.275(13) 1 calc R U P D 2
H65F H -0.214626 0.478311 1.133923 0.272 Uiso 0.275(13) 1 calc R U P D 2
O31B O 1.1050(14) 0.6208(13) 0.1249(10) 0.112(2) Uani 0.25 1 d D U P E 2
O10A O 0.9754(9) 0.6821(12) 0.1002(6) 0.063(4) Uani 0.46(3) 1 d . U P B 2
C1A C 0.9374(12) 0.6768(15) 0.0343(10) 0.058(4) Uani 0.46(3) 1 d . U P B 2
O9A O 0.9823(9) 0.6670(14) -0.0173(7) 0.075(4) Uani 0.46(3) 1 d . U P B 2
H9A H 1.023054 0.636789 -0.010013 0.112 Uiso 0.46(3) 1 calc R U P B 2
C75 C 1.1465(6) 0.5776(5) 0.0784(6) 0.115(2) Uani 1 1 d D U . . .
H75 H 1.101799 0.586853 0.109218 0.138 Uiso 0.75 1 d R U P E 1
H75A H 1.117(2) 0.5692(15) 0.0295(8) 0.125(19) Uiso 0.25 1 d D U P E 2

loop_
_atom_site_aniso_label
_atom_site_aniso_U_11
_atom_site_aniso_U_22
_atom_site_aniso_U_33
_atom_site_aniso_U_23
_atom_site_aniso_U_13
_atom_site_aniso_U_12
La2 0.04242(14) 0.03246(13) 0.02993(13) 0.00230(9) 0.01596(10) 0.00197(9)
La1 0.04531(15) 0.03541(14) 0.03260(14) 0.00430(10) 0.01879(10) 0.00278(10)
O24 0.062(2) 0.0417(17) 0.0371(17) 0.0040(14) 0.0236(15) 0.0048(15)
O12 0.0475(18) 0.054(2) 0.0416(18) 0.0095(15) 0.0087(14) 0.0127(15)
O29 0.061(2) 0.0351(17) 0.058(2) 0.0044(15) 0.0315(17) -0.0012(15)
O15 0.0513(18) 0.0388(17) 0.0478(19) 0.0047(14) 0.0178(15) -0.0040(14)
O13 0.059(2) 0.060(2) 0.0414(19) 0.0047(16) 0.0280(16) -0.0017(17)
O28 0.077(2) 0.0346(18) 0.071(3) -0.0105(17) 0.042(2) -0.0054(16)
O16 0.068(2) 0.0470(19) 0.0443(19) -0.0038(15) 0.0269(17) -0.0039(16)
O14 0.090(3) 0.0429(19) 0.0423(19) -0.0005(15) 0.0294(19) -0.0076(18)
O18 0.0410(19) 0.085(3) 0.088(3) 0.045(3) 0.0221(19) 0.0117(18)
O22 0.104(3) 0.043(2) 0.047(2) 0.0015(16) 0.018(2) 0.000(2)
O1 0.059(2) 0.061(2) 0.044(2) 0.0135(17) 0.0051(16) 0.0197(18)
N3 0.0403(19) 0.047(2) 0.041(2) 0.0131(17) 0.0166(16) -0.0024(16)
N4 0.0397(19) 0.046(2) 0.049(2) 0.0167(18) 0.0201(17) 0.0038(16)
O7 0.100(3) 0.058(2) 0.063(3) 0.016(2) 0.044(2) 0.011(2)
O26 0.088(3) 0.066(3) 0.059(3) 0.005(2) 0.026(2) 0.032(2)
O19 0.0396(19) 0.097(3) 0.094(3) 0.058(3) 0.0247(19) 0.018(2)
O25 0.105(3) 0.044(2) 0.057(2) 0.0132(18) 0.044(2) 0.020(2)
O5 0.084(3) 0.059(2) 0.068(3) 0.004(2) 0.038(2) 0.019(2)
O2 0.074(3) 0.108(4) 0.047(2) 0.036(2) 0.032(2) 0.034(3)
O11 0.071(2) 0.109(4) 0.039(2) 0.024(2) 0.0249(18) 0.041(2)
O6 0.094(3) 0.059(2) 0.062(3) 0.022(2) 0.043(2) 0.020(2)
O8 0.112(4) 0.050(2) 0.065(3) 0.006(2) 0.050(3) 0.018(2)
N1 0.063(2) 0.051(2) 0.033(2) 0.0083(17) 0.0202(18) 0.0149(19)
O17 0.057(2) 0.098(3) 0.107(4) 0.071(3) 0.030(2) 0.009(2)
O20 0.065(3) 0.104(4) 0.118(4) 0.081(3) 0.044(3) 0.024(2)
O4B 0.047(8) 0.081(13) 0.044(7) 0.005(6) 0.007(5) 0.021(9)
C38 0.049(2) 0.040(2) 0.037(2) 0.0034(19) 0.0197(19) 0.0021(19)
N2 0.060(2) 0.058(3) 0.033(2) 0.0121(18) 0.0212(18) 0.021(2)
O21 0.093(3) 0.076(3) 0.070(3) 0.008(2) 0.024(2) 0.038(3)
O27 0.057(3) 0.086(3) 0.104(4) 0.013(3) 0.006(3) -0.003(2)
C33 0.040(2) 0.044(2) 0.032(2) 0.0092(18) 0.0139(17) 0.0011(18)
C57 0.048(2) 0.033(2) 0.036(2) 0.0058(17) 0.0166(18) 0.0019(17)
C47 0.039(2) 0.042(2) 0.038(2) 0.0100(19) 0.0135(18) 0.0007(17)
C56 0.047(2) 0.034(2) 0.034(2) 0.0052(17) 0.0173(18) 0.0021(17)
C32 0.043(2) 0.037(2) 0.032(2) 0.0048(17) 0.0123(17) -0.0004(17)
C42 0.039(2) 0.042(2) 0.038(2) 0.0101(19) 0.0129(18) 0.0008(17)
C5 0.055(3) 0.050(3) 0.037(2) 0.012(2) 0.018(2) 0.014(2)
C53 0.042(2) 0.038(2) 0.044(2) 0.0092(19) 0.0211(19) 0.0024(18)
C60 0.057(3) 0.032(2) 0.044(3) -0.0005(19) 0.020(2) 0.0005(19)
C48 0.044(2) 0.051(3) 0.049(3) 0.021(2) 0.018(2) 0.005(2)
C17 0.045(2) 0.049(3) 0.032(2) 0.0084(19) 0.0110(18) 0.014(2)
C58 0.047(2) 0.041(2) 0.042(2) 0.0077(19) 0.022(2) 0.0066(19)
C11 0.048(2) 0.048(3) 0.034(2) 0.0084(19) 0.0099(19) 0.015(2)
C4 0.053(3) 0.044(2) 0.038(2) 0.0079(19) 0.015(2) 0.013(2)
C31 0.056(3) 0.038(2) 0.032(2) 0.0061(18) 0.0149(19) 0.0017(19)
C37 0.044(2) 0.045(2) 0.041(2) 0.011(2) 0.0174(19) 0.0018(19)
C34 0.047(2) 0.042(2) 0.028(2) 0.0043(17) 0.0114(18) 0.0024(18)
C55 0.045(2) 0.038(2) 0.034(2) 0.0047(18) 0.0149(18) 0.0036(18)
C43 0.042(2) 0.049(3) 0.047(3) 0.020(2) 0.015(2) 0.0008(19)
C52 0.039(2) 0.051(3) 0.050(3) 0.018(2) 0.012(2) 0.001(2)
C40 0.041(2) 0.049(3) 0.048(3) 0.015(2) 0.013(2) 0.004(2)
C41 0.039(2) 0.048(3) 0.048(3) 0.016(2) 0.0145(19) 0.0003(19)
C10 0.052(3) 0.055(3) 0.037(2) 0.012(2) 0.014(2) 0.019(2)
O23 0.072(3) 0.089(4) 0.115(4) 0.024(3) 0.045(3) -0.004(3)
C28 0.053(3) 0.058(3) 0.039(3) 0.011(2) 0.018(2) 0.018(2)
C46 0.038(2) 0.045(2) 0.045(3) 0.013(2) 0.0147(19) 0.0013(18)
C6 0.060(3) 0.047(3) 0.036(2) 0.007(2) 0.018(2) 0.010(2)
C18 0.048(2) 0.052(3) 0.037(2) 0.011(2) 0.014(2) 0.016(2)
O10B 0.067(4) 0.069(4) 0.066(4) 0.019(2) 0.0080(19) 0.011(2)
C16 0.053(3) 0.053(3) 0.036(2) 0.016(2) 0.015(2) 0.020(2)
C27 0.054(3) 0.056(3) 0.036(2) 0.010(2) 0.014(2) 0.016(2)
C59 0.051(2) 0.034(2) 0.040(2) 0.0020(18) 0.017(2) 0.0034(19)
O3 0.077(3) 0.125(5) 0.079(3) 0.012(3) 0.015(3) 0.041(3)
N10 0.069(3) 0.069(3) 0.071(3) 0.007(3) 0.010(3) 0.017(3)
C54 0.051(2) 0.034(2) 0.045(3) 0.0071(19) 0.019(2) -0.0007(18)
N5 0.094(4) 0.069(4) 0.072(4) 0.009(3) 0.033(3) 0.034(3)
C36 0.049(2) 0.044(2) 0.034(2) 0.0057(19) 0.0110(19) -0.0011(19)
O9B 0.056(3) 0.061(4) 0.060(3) 0.0136(19) 0.0121(18) 0.0106(19)
C9 0.059(3) 0.053(3) 0.040(3) 0.013(2) 0.015(2) 0.014(2)
C15 0.062(3) 0.047(3) 0.043(3) 0.012(2) 0.018(2) 0.014(2)
C45 0.042(2) 0.061(3) 0.065(3) 0.030(3) 0.015(2) 0.008(2)
C22 0.060(3) 0.061(3) 0.044(3) 0.020(2) 0.019(2) 0.027(3)
C19 0.062(3) 0.047(3) 0.049(3) 0.006(2) 0.019(2) 0.015(2)
C39 0.049(3) 0.056(3) 0.058(3) 0.027(3) 0.020(2) 0.004(2)
C2 0.056(3) 0.059(3) 0.038(3) 0.010(2) 0.017(2) 0.012(2)
C23 0.055(3) 0.058(3) 0.038(3) 0.009(2) 0.019(2) 0.017(2)
C3 0.057(3) 0.045(3) 0.032(2) 0.0090(19) 0.016(2) 0.011(2)
C12 0.053(3) 0.049(3) 0.033(2) 0.007(2) 0.013(2) 0.016(2)
N7 0.129(6) 0.078(4) 0.071(4) 0.030(3) 0.058(4) 0.052(4)
C20 0.065(3) 0.053(3) 0.049(3) 0.015(2) 0.019(2) 0.010(2)
C51 0.050(3) 0.052(3) 0.063(3) 0.028(3) 0.022(2) 0.006(2)
C35 0.057(3) 0.044(3) 0.036(2) 0.010(2) 0.018(2) 0.002(2)
C50 0.043(3) 0.064(3) 0.083(4) 0.038(3) 0.023(3) 0.015(2)
C44 0.045(3) 0.070(4) 0.067(3) 0.041(3) 0.020(2) 0.012(2)
C21 0.050(3) 0.057(3) 0.044(3) 0.009(2) 0.014(2) 0.018(2)
C14 0.067(3) 0.048(3) 0.037(2) 0.011(2) 0.019(2) 0.017(2)
C8 0.0550(15) 0.0566(15) 0.0544(15) 0.0135(10) 0.0100(10) 0.0080(10)
C49 0.049(3) 0.066(3) 0.077(4) 0.041(3) 0.022(3) 0.014(2)
C25 0.053(3) 0.076(4) 0.048(3) 0.013(3) 0.018(2) 0.024(3)
C7 0.061(3) 0.072(4) 0.036(3) 0.007(2) 0.010(2) 0.017(3)
C26 0.060(3) 0.073(4) 0.045(3) 0.017(3) 0.024(2) 0.022(3)
C13 0.066(3) 0.050(3) 0.036(2) 0.007(2) 0.019(2) 0.016(2)
C29 0.055(3) 0.056(3) 0.036(2) 0.008(2) 0.010(2) 0.016(2)
C24 0.061(3) 0.066(3) 0.043(3) 0.015(2) 0.016(2) 0.027(3)
C67 0.093(4) 0.054(3) 0.061(4) 0.014(3) 0.031(3) 0.025(3)
O3B 0.069(8) 0.168(14) 0.108(10) 0.065(11) 0.031(7) 0.039(9)
C1B 0.053(4) 0.053(4) 0.052(4) 0.0141(13) 0.0088(11) 0.0067(11)
C61 0.086(4) 0.069(4) 0.069(4) 0.018(3) 0.032(4) 0.017(3)
C30B 0.065(8) 0.075(10) 0.063(9) 0.014(7) 0.014(6) 0.027(7)
C77 0.077(4) 0.084(5) 0.084(5) -0.008(4) -0.007(4) 0.031(4)
C76 0.064(4) 0.094(5) 0.081(5) 0.013(4) 0.008(3) 0.025(4)
C62 0.209(12) 0.067(5) 0.073(5) 0.000(4) 0.033(6) 0.034(6)
C78 0.098(5) 0.084(5) 0.084(5) 0.013(4) 0.021(4) 0.025(4)
N8 0.099(5) 0.156(7) 0.166(7) 0.051(6) -0.003(5) -0.003(5)
C68 0.251(14) 0.093(6) 0.071(5) 0.019(5) 0.071(7) 0.095(8)
C63 0.090(6) 0.153(11) 0.148(10) 0.001(8) 0.042(7) 0.015(7)
C69 0.120(8) 0.167(11) 0.124(9) 0.070(8) 0.066(7) 0.061(8)
C70B 0.099(5) 0.099(5) 0.099(5) 0.0260(16) 0.0157(13) 0.0127(12)
C70A 0.118(6) 0.118(6) 0.118(6) 0.0313(19) 0.0183(14) 0.0152(13)
C71B 0.165(6) 0.166(6) 0.166(6) 0.044(2) 0.025(2) 0.021(2)
C72B 0.165(6) 0.166(6) 0.165(6) 0.044(2) 0.026(2) 0.021(2)
C72A 0.166(6) 0.167(6) 0.167(6) 0.044(2) 0.026(2) 0.021(2)
C71A 0.167(6) 0.168(6) 0.168(6) 0.045(2) 0.026(2) 0.021(2)
N6 0.181(3) 0.181(3) 0.181(3) 0.0475(12) 0.0292(10) 0.0221(10)
C64A 0.181(3) 0.181(3) 0.181(3) 0.0475(13) 0.0292(12) 0.0221(11)
C65A 0.181(3) 0.181(3) 0.181(3) 0.0474(15) 0.0291(13) 0.0219(13)
C66A 0.181(3) 0.181(3) 0.181(3) 0.0475(13) 0.0287(12) 0.0224(12)
C30A 0.054(7) 0.062(8) 0.053(7) 0.010(6) 0.013(5) 0.024(6)
O3A 0.065(7) 0.116(9) 0.062(6) 0.029(7) 0.034(5) 0.038(7)
O4A 0.061(12) 0.081(14) 0.074(11) 0.019(9) 0.010(7) 0.023(10)
O31A 0.103(5) 0.168(8) 0.126(2) 0.037(4) 0.016(3) 0.039(5)
N9 0.089(2) 0.088(4) 0.122(3) 0.011(3) 0.0016(19) 0.000(2)
C73 0.107(3) 0.105(7) 0.156(5) 0.041(5) 0.027(3) 0.021(4)
C74 0.128(5) 0.133(8) 0.128(3) 0.028(4) 0.016(3) 0.043(6)
C64B 0.181(3) 0.181(3) 0.181(3) 0.0475(13) 0.0291(12) 0.0221(11)
C66B 0.181(3) 0.181(3) 0.181(3) 0.0476(13) 0.0290(12) 0.0224(12)
C65B 0.181(3) 0.181(3) 0.181(3) 0.0475(15) 0.0290(13) 0.0222(13)
O31B 0.108(3) 0.109(3) 0.118(3) 0.0282(18) 0.0145(17) 0.0219(19)
O10A 0.062(4) 0.063(4) 0.062(4) 0.016(2) 0.0080(19) 0.010(2)
C1A 0.058(4) 0.058(4) 0.058(4) 0.0151(15) 0.0095(12) 0.0076(12)
O9A 0.072(4) 0.076(5) 0.076(4) 0.018(2) 0.013(2) 0.011(2)
C75 0.097(2) 0.120(5) 0.118(2) 0.017(2) 0.0070(19) 0.018(3)

loop_
_atom_type_symbol
_atom_type_description
_atom_type_scat_dispersion_real
_atom_type_scat_dispersion_imag
_atom_type_scat_source
C C 0.0181 0.0091 'International Tables Vol C Tables 4.2.6.8 and 6.1.1.4'
H H 0.0000 0.0000 'International Tables Vol C Tables 4.2.6.8 and 6.1.1.4'
La La -1.4094 9.0376 'International Tables Vol C Tables 4.2.6.8 and 6.1.1.4'
N N 0.0311 0.0180 'International Tables Vol C Tables 4.2.6.8 and 6.1.1.4'
O O 0.0492 0.0322 'International Tables Vol C Tables 4.2.6.8 and 6.1.1.4'

loop_
_geom_angle_atom_site_label_1
_geom_angle_atom_site_label_2
_geom_angle_atom_site_label_3
_geom_angle
_geom_angle_site_symmetry_1
_geom_angle_site_symmetry_3
_geom_angle_publ_flag
O12 La2 C3 23.77(11) 1_556 1_556 ?
O15 La2 O12 70.79(11) . 1_556 ?
O15 La2 O13 74.17(12) . 2_666 ?
O15 La2 O28 128.73(12) . 1_665 ?
O15 La2 O14 124.47(12) . 2_666 ?
O15 La2 O1 74.22(13) . . ?
O15 La2 O26 81.37(14) . . ?
O15 La2 O11 82.72(15) . 1_556 ?
O15 La2 O27 146.80(16) . . ?
O15 La2 C3 77.47(13) . 1_556 ?
O15 La2 C35 98.84(13) . 2_666 ?
O13 La2 O12 142.23(11) 2_666 1_556 ?
O13 La2 C3 150.16(13) 2_666 1_556 ?
O13 La2 C35 25.92(13) 2_666 2_666 ?
O28 La2 O12 66.78(13) 1_665 1_556 ?
O28 La2 O13 130.93(15) 1_665 2_666 ?
O28 La2 O14 95.40(13) 1_665 2_666 ?
O28 La2 O1 70.46(14) 1_665 . ?
O28 La2 O26 143.26(15) 1_665 . ?
O28 La2 O11 88.41(16) 1_665 1_556 ?
O28 La2 O27 70.97(16) 1_665 . ?
O28 La2 C3 75.27(14) 1_665 1_556 ?
O28 La2 C35 118.62(15) 1_665 2_666 ?
O14 La2 O12 162.18(11) 2_666 1_556 ?
O14 La2 O13 50.44(12) 2_666 2_666 ?
O14 La2 C3 154.92(14) 2_666 1_556 ?
O14 La2 C35 25.90(13) 2_666 2_666 ?
O1 La2 O12 78.65(11) . 1_556 ?
O1 La2 O13 78.70(12) . 2_666 ?
O1 La2 O14 95.98(14) . 2_666 ?
O1 La2 O26 145.72(15) . . ?
O1 La2 O11 125.22(12) . 1_556 ?
O1 La2 O27 137.50(16) . . ?
O1 La2 C3 102.42(12) . 1_556 ?
O1 La2 C35 92.86(14) . 2_666 ?
O26 La2 O12 115.65(12) . 1_556 ?
O26 La2 O13 71.63(14) . 2_666 ?
O26 La2 O14 78.26(14) . 2_666 ?
O26 La2 O27 72.83(18) . . ?
O26 La2 C3 95.22(13) . 1_556 ?
O26 La2 C35 67.25(15) . 2_666 ?
O11 La2 O12 46.74(10) 1_556 1_556 ?
O11 La2 O13 140.58(14) 1_556 2_666 ?
O11 La2 O14 137.01(14) 1_556 2_666 ?
O11 La2 O26 73.67(14) 1_556 . ?
O11 La2 O27 70.37(18) 1_556 . ?
O11 La2 C3 23.10(12) 1_556 1_556 ?
O11 La2 C35 140.09(13) 1_556 2_666 ?
O27 La2 O12 101.79(16) . 1_556 ?
O27 La2 O13 115.31(16) . 2_666 ?
O27 La2 O14 70.60(17) . 2_666 ?
O27 La2 C3 84.33(17) . 1_556 ?
O27 La2 C35 90.23(17) . 2_666 ?
C35 La2 O12 167.97(13) 2_666 1_556 ?
C35 La2 C3 162.47(14) 2_666 1_556 ?
O24 La1 O12 87.73(12) . 2_566 ?
O24 La1 O29 85.76(12) . 2_457 ?
O24 La1 O16 137.41(12) . 2_567 ?
O24 La1 O22 69.22(12) . . ?
O24 La1 O2 141.02(13) . 2_567 ?
O24 La1 O21 71.38(14) . . ?
O24 La1 O23 90.68(17) . . ?
O12 La1 O29 71.93(12) 2_566 2_457 ?
O12 La1 O16 82.36(12) 2_566 2_567 ?
O12 La1 O22 73.16(14) 2_566 . ?
O12 La1 O2 120.73(12) 2_566 2_567 ?
O12 La1 O21 142.82(16) 2_566 . ?
O12 La1 O23 144.11(16) 2_566 . ?
O29 La1 O22 137.43(14) 2_457 . ?
O29 La1 O2 79.64(15) 2_457 2_567 ?
O29 La1 O21 76.04(16) 2_457 . ?
O29 La1 O23 143.70(16) 2_457 . ?
O16 La1 O29 128.89(12) 2_567 2_457 ?
O16 La1 O22 68.25(13) 2_567 . ?
O16 La1 O2 76.84(16) 2_567 2_567 ?
O16 La1 O21 133.61(16) 2_567 . ?
O16 La1 O23 74.80(16) 2_567 . ?
O2 La1 O22 140.44(16) 2_567 . ?
O2 La1 O21 70.08(15) 2_567 . ?
O21 La1 O22 123.34(16) . . ?
O23 La1 O22 72.80(18) . . ?
O23 La1 O2 80.75(18) . 2_567 ?
O23 La1 O21 68.63(19) . . ?
C59 O24 La1 132.2(3) . . ?
La1 O12 La2 104.74(11) 2_566 1_554 ?
C3 O12 La2 86.4(3) . 1_554 ?
C3 O12 La1 167.4(3) . 2_566 ?
C60 O29 La1 139.1(3) . 2_457 ?
C31 O15 La2 138.7(3) . . ?
C35 O13 La2 89.4(3) . 2_666 ?
C60 O28 La2 143.0(3) . 1_445 ?
C31 O16 La1 137.2(3) . 2_567 ?
C35 O14 La2 91.5(3) . 2_666 ?
La1 O22 H22A 112.2 . . ?
La1 O22 H22B 111.9 . . ?
H22A O22 H22B 101.8 . . ?
C29 O1 La2 176.5(4) . . ?
C40 N3 C37 116.6(4) . . ?
C39 N3 C37 117.7(4) . . ?
C39 N3 C40 125.6(4) . . ?
C52 N4 C53 117.0(4) . . ?
C52 N4 C51 124.8(4) . . ?
C51 N4 C53 118.2(4) . . ?
C67 O26 La2 135.9(5) . . ?
C29 O2 La1 108.8(3) . 2_567 ?
C3 O11 La2 103.8(3) . 1_554 ?
C9 N1 C6 117.7(4) . . ?
C9 N1 C13 125.8(4) . . ?
C13 N1 C6 116.6(4) . . ?
C30B O4B H4B 109.5 . . ?
C32 C38 H38 119.9 . . ?
C37 C38 H38 119.9 . . ?
C37 C38 C32 120.2(4) . . ?
C22 N2 C23 115.9(5) . . ?
C22 N2 C21 125.0(4) . . ?
C21 N2 C23 118.4(4) . . ?
C61 O21 La1 142.4(5) . . ?
C70B O27 La2 131.7(12) . . ?
C70A O27 La2 160.3(14) . . ?
C32 C33 H33 119.8 . . ?
C34 C33 H33 119.8 . . ?
C34 C33 C32 120.5(4) . . ?
C56 C57 C60 121.1(4) . . ?
C58 C57 C56 119.1(4) . . ?
C58 C57 C60 119.8(4) . . ?
C48 C47 C42 119.3(4) . . ?
C46 C47 C42 119.1(4) . . ?
C46 C47 C48 121.6(4) . . ?
C57 C56 H56 119.7 . . ?
C55 C56 C57 120.6(4) . . ?
C55 C56 H56 119.7 . . ?
C38 C32 C33 118.7(4) . . ?
C38 C32 C31 120.9(4) . . ?
C33 C32 C31 120.4(4) . . ?
C43 C42 C47 119.2(4) . . ?
C43 C42 C41 121.6(4) . . ?
C41 C42 C47 119.2(4) . . ?
C4 C5 H5 120.3 . . ?
C6 C5 H5 120.3 . . ?
C6 C5 C4 119.4(5) . . ?
C58 C53 N4 119.8(4) . . ?
C58 C53 C54 120.8(4) . . ?
C54 C53 N4 119.4(4) . . ?
O29 C60 C57 118.2(4) . . ?
O28 C60 O29 126.0(4) . . ?
O28 C60 C57 115.9(4) . . ?
C47 C48 C51 120.0(4) . . ?
C49 C48 C47 120.0(4) . . ?
C49 C48 C51 120.0(4) . . ?
C11 C17 C18 119.6(5) . . ?
C11 C17 C16 119.0(4) . . ?
C16 C17 C18 121.4(4) . . ?
C57 C58 H58 120.0 . . ?
C53 C58 C57 120.1(4) . . ?
C53 C58 H58 120.0 . . ?
C17 C11 C12 119.3(5) . . ?
C10 C11 C17 119.0(4) . . ?
C10 C11 C12 121.7(4) . . ?
C5 C4 C3 120.1(4) . . ?
C2 C4 C5 119.4(5) . . ?
C2 C4 C3 120.5(4) . . ?
O15 C31 O16 125.1(5) . . ?
O15 C31 C32 117.6(4) . . ?
O16 C31 C32 117.3(4) . . ?
C38 C37 N3 118.8(4) . . ?
C38 C37 C36 120.9(4) . . ?
C36 C37 N3 120.3(4) . . ?
C33 C34 C36 120.5(4) . . ?
C33 C34 C35 119.6(4) . . ?
C36 C34 C35 119.8(4) . . ?
C56 C55 C59 120.5(4) . . ?
C56 C55 C54 120.1(4) . . ?
C54 C55 C59 119.4(4) . . ?
C42 C43 C39 119.8(4) . . ?
C44 C43 C42 120.4(4) . . ?
C44 C43 C39 119.7(4) . . ?
N4 C52 C46 117.2(4) . . ?
O19 C52 N4 120.2(4) . . ?
O19 C52 C46 122.6(4) . . ?
O18 C40 N3 120.0(4) . . ?
O18 C40 C41 123.0(5) . . ?
N3 C40 C41 116.9(4) . . ?
C42 C41 C40 119.5(4) . . ?
C50 C41 C42 120.3(4) . . ?
C50 C41 C40 120.1(4) . . ?
C11 C10 C9 119.5(5) . . ?
C20 C10 C11 120.6(5) . . ?
C20 C10 C9 119.8(5) . . ?
C64A O23 La1 152.0(11) . . ?
C64B O23 La1 120.9(14) . . ?
C27 C28 H28 120.3 . . ?
C23 C28 H28 120.3 . . ?
C23 C28 C27 119.4(5) . . ?
C47 C46 C52 119.9(4) . . ?
C45 C46 C47 120.8(4) . . ?
C45 C46 C52 119.3(4) . . ?
C5 C6 N1 119.3(5) . . ?
C7 C6 N1 119.3(5) . . ?
C7 C6 C5 121.4(5) . . ?
C17 C18 C21 119.2(5) . . ?
C19 C18 C17 120.5(4) . . ?
C19 C18 C21 120.2(5) . . ?
C1B O10B H10B 109.5 . . ?
C17 C16 C22 120.1(5) . . ?
C15 C16 C17 120.5(4) . . ?
C15 C16 C22 119.4(5) . . ?
C28 C27 C29 120.5(4) . . ?
C26 C27 C28 120.0(5) . . ?
C26 C27 C29 119.5(5) . . ?
O24 C59 O25 125.0(4) . . ?
O24 C59 C55 117.7(4) . . ?
O25 C59 C55 117.2(4) . . ?
C77 N10 C78 116.1(6) . . ?
C76 N10 C77 122.4(7) . . ?
C76 N10 C78 121.4(7) . . ?
C53 C54 H54 120.3 . . ?
C55 C54 C53 119.3(4) . . ?
C55 C54 H54 120.3 . . ?
C61 N5 C62 121.2(8) . . ?
C61 N5 C63 118.8(7) . . ?
C62 N5 C63 119.9(8) . . ?
C37 C36 C34 119.1(4) . . ?
C37 C36 H36 120.5 . . ?
C34 C36 H36 120.5 . . ?
O7 C9 N1 120.0(5) . . ?
O7 C9 C10 123.2(5) . . ?
N1 C9 C10 116.8(5) . . ?
C16 C15 H15 119.9 . . ?
C16 C15 C14 120.2(5) . . ?
C14 C15 H15 119.9 . . ?
C46 C45 H45 120.1 . . ?
C46 C45 C44 119.7(5) . . ?
C44 C45 H45 120.1 . . ?
O6 C22 N2 121.0(5) . . ?
O6 C22 C16 122.4(5) . . ?
N2 C22 C16 116.6(5) . . ?
C18 C19 H19 120.0 . . ?
C18 C19 C20 119.9(5) . . ?
C20 C19 H19 120.0 . . ?
N3 C39 C43 116.3(4) . . ?
O17 C39 N3 121.2(5) . . ?
O17 C39 C43 122.4(5) . . ?
C4 C2 H2 119.7 . . ?
C8 C2 C4 120.7(5) . . ?
C8 C2 H2 119.7 . . ?
C28 C23 N2 119.1(4) . . ?
C28 C23 C24 120.8(5) . . ?
C24 C23 N2 119.8(5) . . ?
O12 C3 La2 69.9(3) . 1_554 ?
O12 C3 O11 122.4(4) . . ?
O12 C3 C4 119.8(4) . . ?
O11 C3 La2 53.1(3) . 1_554 ?
O11 C3 C4 117.7(4) . . ?
C4 C3 La2 166.4(4) . 1_554 ?
C11 C12 C13 119.7(5) . . ?
C14 C12 C11 120.6(4) . . ?
C14 C12 C13 119.6(5) . . ?
C67 N7 C68 118.6(9) . . ?
C67 N7 C69 122.1(8) . . ?
C69 N7 C68 119.1(8) . . ?
C10 C20 C19 120.2(5) . . ?
C10 C20 H20 119.9 . . ?
C19 C20 H20 119.9 . . ?
N4 C51 C48 116.3(4) . . ?
O20 C51 N4 120.9(5) . . ?
O20 C51 C48 122.9(5) . . ?
O13 C35 La2 64.7(3) . 2_666 ?
O13 C35 C34 118.5(4) . . ?
O14 C35 La2 62.6(3) . 2_666 ?
O14 C35 O13 121.8(4) . . ?
O14 C35 C34 119.6(4) . . ?
C34 C35 La2 152.4(3) . 2_666 ?
C41 C50 H50 120.0 . . ?
C41 C50 C49 120.0(5) . . ?
C49 C50 H50 120.0 . . ?
C43 C44 C45 120.6(5) . . ?
C43 C44 H44 119.7 . . ?
C45 C44 H44 119.7 . . ?
O5 C21 N2 120.4(5) . . ?
O5 C21 C18 122.8(5) . . ?
N2 C21 C18 116.7(4) . . ?
C15 C14 H14 119.8 . . ?
C12 C14 C15 120.4(5) . . ?
C12 C14 H14 119.8 . . ?
C2 C8 C7 119.8(5) . . ?
C2 C8 C1B 123.6(7) . . ?
C2 C8 C1A 118.7(8) . . ?
C7 C8 C1B 116.0(7) . . ?
C7 C8 C1A 120.8(8) . . ?
C48 C49 C50 121.1(5) . . ?
C48 C49 H49 119.4 . . ?
C50 C49 H49 119.4 . . ?
C26 C25 C24 119.8(5) . . ?
C26 C25 C30B 118.6(8) . . ?
C26 C25 C30A 118.7(8) . . ?
C24 C25 C30B 120.2(8) . . ?
C24 C25 C30A 121.3(8) . . ?
C6 C7 C8 119.2(5) . . ?
C6 C7 H7 120.4 . . ?
C8 C7 H7 120.4 . . ?
C27 C26 H26 119.7 . . ?
C25 C26 C27 120.6(5) . . ?
C25 C26 H26 119.7 . . ?
O8 C13 N1 120.3(5) . . ?
O8 C13 C12 123.3(5) . . ?
N1 C13 C12 116.4(4) . . ?
O1 C29 C27 119.4(4) . . ?
O2 C29 O1 122.9(5) . . ?
O2 C29 C27 117.7(4) . . ?
C23 C24 C25 119.3(5) . . ?
C23 C24 H24 120.4 . . ?
C25 C24 H24 120.4 . . ?
O26 C67 N7 121.8(8) . . ?
O26 C67 H67 119.1 . . ?
N7 C67 H67 119.1 . . ?
O10B C1B O9B 126.3(12) . . ?
O10B C1B C8 119.7(11) . . ?
O9B C1B C8 114.0(10) . . ?
O21 C61 N5 125.9(8) . . ?
O21 C61 H61 117.0 . . ?
N5 C61 H61 117.0 . . ?
O4B C30B C25 118.1(19) . . ?
O3B C30B O4B 120(2) . . ?
O3B C30B C25 121.6(17) . . ?
N10 C77 H77A 109.5 . . ?
N10 C77 H77B 109.5 . . ?
N10 C77 H77C 109.5 . . ?
H77A C77 H77B 109.5 . . ?
H77A C77 H77C 109.5 . . ?
H77B C77 H77C 109.5 . . ?
O3 C76 N10 125.6(7) . . ?
O3 C76 H76 117.2 . . ?
N10 C76 H76 117.2 . . ?
N5 C62 H62A 109.5 . . ?
N5 C62 H62B 109.5 . . ?
N5 C62 H62C 109.5 . . ?
H62A C62 H62B 109.5 . . ?
H62A C62 H62C 109.5 . . ?
H62B C62 H62C 109.5 . . ?
N10 C78 H78A 109.5 . . ?
N10 C78 H78B 109.5 . . ?
N10 C78 H78C 109.5 . . ?
H78A C78 H78B 109.5 . . ?
H78A C78 H78C 109.5 . . ?
H78B C78 H78C 109.5 . . ?
C70B N8 C71B 114.4(19) . . ?
C70A N8 C72A 116(2) . . ?
C72B N8 C70B 115.9(19) . . ?
C72B N8 C71B 128(2) . . ?
C71A N8 C70A 121(2) . . ?
C71A N8 C72A 123(2) . . ?
N7 C68 H68A 109.5 . . ?
N7 C68 H68B 109.5 . . ?
N7 C68 H68C 109.5 . . ?
H68A C68 H68B 109.5 . . ?
H68A C68 H68C 109.5 . . ?
H68B C68 H68C 109.5 . . ?
N5 C63 H63A 109.5 . . ?
N5 C63 H63B 109.5 . . ?
N5 C63 H63C 109.5 . . ?
H63A C63 H63B 109.5 . . ?
H63A C63 H63C 109.5 . . ?
H63B C63 H63C 109.5 . . ?
N7 C69 H69A 109.5 . . ?
N7 C69 H69B 109.5 . . ?
N7 C69 H69C 109.5 . . ?
H69A C69 H69B 109.5 . . ?
H69A C69 H69C 109.5 . . ?
H69B C69 H69C 109.5 . . ?
O27 C70B N8 124(2) . . ?
O27 C70B H70B 118.2 . . ?
N8 C70B H70B 118.2 . . ?
O27 C70A N8 125(2) . . ?
O27 C70A H70A 117.6 . . ?
N8 C70A H70A 117.6 . . ?
N8 C71B H71A 109.5 . . ?
N8 C71B H71B 109.5 . . ?
N8 C71B H71C 109.5 . . ?
H71A C71B H71B 109.5 . . ?
H71A C71B H71C 109.5 . . ?
H71B C71B H71C 109.5 . . ?
N8 C72B H72A 109.5 . . ?
N8 C72B H72B 109.5 . . ?
N8 C72B H72C 109.5 . . ?
H72A C72B H72B 109.5 . . ?
H72A C72B H72C 109.5 . . ?
H72B C72B H72C 109.5 . . ?
N8 C72A H72D 110.7 . . ?
N8 C72A H72E 107.8 . . ?
N8 C72A H72F 109.8 . . ?
H72D C72A H72E 109.5 . . ?
H72D C72A H72F 109.5 . . ?
H72E C72A H72F 109.4 . . ?
N8 C71A H71D 104.9 . . ?
N8 C71A H71E 109.8 . . ?
N8 C71A H71F 113.7 . . ?
H71D C71A H71E 109.4 . . ?
H71D C71A H71F 109.4 . . ?
H71E C71A H71F 109.5 . . ?
C64A N6 C65A 121.3(8) . . ?
C64A N6 C66A 120.2(15) . . ?
C66A N6 C65A 117.7(16) . . ?
C64B N6 C66B 116.4(15) . . ?
C65B N6 C64B 124.4(16) . . ?
C65B N6 C66B 119.2(16) . . ?
O23 C64A N6 120.8(15) . . ?
O23 C64A H64A 119.6 . . ?
N6 C64A H64A 119.6 . . ?
N6 C65A H65A 109.5 . . ?
N6 C65A H65B 109.5 . . ?
N6 C65A H65C 109.5 . . ?
H65A C65A H65B 109.5 . . ?
H65A C65A H65C 109.5 . . ?
H65B C65A H65C 109.5 . . ?
N6 C66A H66A 109.5 . . ?
N6 C66A H66B 109.5 . . ?
N6 C66A H66C 109.5 . . ?
H66A C66A H66B 109.5 . . ?
H66A C66A H66C 109.5 . . ?
H66B C66A H66C 109.5 . . ?
O3A C30A C25 121.6(17) . . ?
O3A C30A O4A 127(2) . . ?
O4A C30A C25 112(2) . . ?
C30A O4A H4A 109.5 . . ?
C73 N9 C74 116.9(8) . . ?
C75 N9 C73 127.4(9) . . ?
C75 N9 C74 115.5(8) . . ?
N9 C73 H73A 109.5 . . ?
N9 C73 H73B 109.5 . . ?
N9 C73 H73C 109.5 . . ?
H73A C73 H73B 109.5 . . ?
H73A C73 H73C 109.5 . . ?
H73B C73 H73C 109.5 . . ?
N9 C74 H74A 109.5 . . ?
N9 C74 H74B 109.5 . . ?
N9 C74 H74C 109.5 . . ?
H74A C74 H74B 109.5 . . ?
H74A C74 H74C 109.5 . . ?
H74B C74 H74C 109.5 . . ?
O23 C64B N6 114.3(15) . . ?
O23 C64B H64B 122.8 . . ?
N6 C64B H64B 122.8 . . ?
N6 C66B H66D 108.9 . . ?
N6 C66B H66E 110.1 . . ?
N6 C66B H66F 109.5 . . ?
H66D C66B H66E 109.5 . . ?
H66D C66B H66F 109.5 . . ?
H66E C66B H66F 109.5 . . ?
N6 C65B H65D 109.5 . . ?
N6 C65B H65E 109.5 . . ?
N6 C65B H65F 109.5 . . ?
H65D C65B H65E 109.5 . . ?
H65D C65B H65F 109.5 . . ?
H65E C65B H65F 109.5 . . ?
O10A C1A C8 118.8(14) . . ?
O9A C1A C8 120.5(14) . . ?
O9A C1A O10A 120.7(15) . . ?
C1A O9A H9A 109.5 . . ?
O31A C75 N9 118.9(10) . . ?
O31A C75 H75 120.2 . . ?
N9 C75 H75 120.9 . . ?
N9 C75 H75A 127(2) . . ?
O31B C75 N9 120.4(13) . . ?
O31B C75 H75A 112.4(18) . . ?
H75A C75 N9 127(2) . . ?
H75A C75 O31B 112.4(18) . . ?
H75A C75 H75A 0(4) . . ?

loop_
_geom_bond_atom_site_label_1
_geom_bond_atom_site_label_2
_geom_bond_distance
_geom_bond_site_symmetry_2
_geom_bond_publ_flag
La2 O12 2.903(3) 1_556 ?
La2 O15 2.434(3) . ?
La2 O13 2.607(4) 2_666 ?
La2 O28 2.443(3) 1_665 ?
La2 O14 2.562(4) 2_666 ?
La2 O1 2.478(4) . ?
La2 O26 2.550(4) . ?
La2 O11 2.542(4) 1_556 ?
La2 O27 2.561(5) . ?
La2 C3 3.086(5) 1_556 ?
La2 C35 2.884(5) 2_666 ?
La1 O24 2.474(3) . ?
La1 O12 2.482(3) 2_566 ?
La1 O29 2.500(3) 2_457 ?
La1 O16 2.492(4) 2_567 ?
La1 O22 2.657(4) . ?
La1 O2 2.525(4) 2_567 ?
La1 O21 2.530(4) . ?
La1 O23 2.504(5) . ?
O24 C59 1.258(6) . ?
O12 C3 1.246(6) . ?
O29 C60 1.252(6) . ?
O15 C31 1.254(6) . ?
O13 C35 1.261(6) . ?
O28 C60 1.250(6) . ?
O16 C31 1.258(6) . ?
O14 C35 1.260(6) . ?
O18 C40 1.206(6) . ?
O22 H22A 0.9158 . ?
O22 H22B 0.9167 . ?
O1 C29 1.257(6) . ?
N3 C37 1.448(6) . ?
N3 C40 1.398(6) . ?
N3 C39 1.390(7) . ?
N4 C53 1.452(5) . ?
N4 C52 1.401(6) . ?
N4 C51 1.409(6) . ?
O7 C9 1.214(7) . ?
O26 C67 1.237(8) . ?
O19 C52 1.202(6) . ?
O25 C59 1.258(6) . ?
O5 C21 1.209(7) . ?
O2 C29 1.249(6) . ?
O11 C3 1.247(6) . ?
O6 C22 1.211(7) . ?
O8 C13 1.218(7) . ?
N1 C6 1.454(6) . ?
N1 C9 1.397(7) . ?
N1 C13 1.400(7) . ?
O17 C39 1.210(6) . ?
O20 C51 1.197(6) . ?
O4B H4B 0.8200 . ?
O4B C30B 1.280(2) . ?
C38 H38 0.9300 . ?
C38 C32 1.396(6) . ?
C38 C37 1.376(7) . ?
N2 C22 1.398(7) . ?
N2 C23 1.448(6) . ?
N2 C21 1.400(7) . ?
O21 C61 1.197(9) . ?
O27 C70B 1.09(2) . ?
O27 C70A 1.15(3) . ?
C33 H33 0.9300 . ?
C33 C32 1.400(6) . ?
C33 C34 1.377(6) . ?
C57 C56 1.396(6) . ?
C57 C60 1.500(6) . ?
C57 C58 1.393(6) . ?
C47 C42 1.420(6) . ?
C47 C48 1.412(7) . ?
C47 C46 1.393(6) . ?
C56 H56 0.9300 . ?
C56 C55 1.380(6) . ?
C32 C31 1.496(6) . ?
C42 C43 1.400(7) . ?
C42 C41 1.411(7) . ?
C5 H5 0.9300 . ?
C5 C4 1.396(7) . ?
C5 C6 1.376(7) . ?
C53 C58 1.376(7) . ?
C53 C54 1.391(6) . ?
C48 C51 1.485(6) . ?
C48 C49 1.366(7) . ?
C17 C11 1.406(6) . ?
C17 C18 1.415(7) . ?
C17 C16 1.412(7) . ?
C58 H58 0.9300 . ?
C11 C10 1.405(7) . ?
C11 C12 1.417(7) . ?
C4 C2 1.382(7) . ?
C4 C3 1.510(7) . ?
C37 C36 1.388(7) . ?
C34 C36 1.389(7) . ?
C34 C35 1.509(6) . ?
C55 C59 1.509(6) . ?
C55 C54 1.389(6) . ?
C43 C39 1.489(6) . ?
C43 C44 1.370(7) . ?
C52 C46 1.478(6) . ?
C40 C41 1.474(6) . ?
C41 C50 1.375(7) . ?
C10 C9 1.478(7) . ?
C10 C20 1.382(8) . ?
O23 C64A 1.200(2) . ?
O23 C64B 1.199(4) . ?
C28 H28 0.9300 . ?
C28 C27 1.386(7) . ?
C28 C23 1.381(7) . ?
C46 C45 1.381(7) . ?
C6 C7 1.376(8) . ?
C18 C19 1.371(8) . ?
C18 C21 1.489(7) . ?
O10B H10B 0.8200 . ?
O10B C1B 1.225(16) . ?
C16 C15 1.383(7) . ?
C16 C22 1.477(7) . ?
C27 C26 1.381(7) . ?
C27 C29 1.514(7) . ?
O3 C76 1.251(9) . ?
N10 C77 1.444(9) . ?
N10 C76 1.331(9) . ?
N10 C78 1.468(10) . ?
C54 H54 0.9300 . ?
N5 C61 1.330(8) . ?
N5 C62 1.445(10) . ?
N5 C63 1.445(13) . ?
C36 H36 0.9300 . ?
O9B C1B 1.324(16) . ?
C15 H15 0.9300 . ?
C15 C14 1.397(7) . ?
C45 H45 0.9300 . ?
C45 C44 1.398(7) . ?
C19 H19 0.9300 . ?
C19 C20 1.408(7) . ?
C2 H2 0.9300 . ?
C2 C8 1.382(8) . ?
C23 C24 1.384(7) . ?
C12 C14 1.366(8) . ?
C12 C13 1.475(7) . ?
N7 C67 1.322(8) . ?
N7 C68 1.475(11) . ?
N7 C69 1.411(14) . ?
C20 H20 0.9300 . ?
C50 H50 0.9300 . ?
C50 C49 1.407(7) . ?
C44 H44 0.9300 . ?
C14 H14 0.9300 . ?
C8 C7 1.390(8) . ?
C8 C1B 1.517(14) . ?
C8 C1A 1.506(17) . ?
C49 H49 0.9300 . ?
C25 C26 1.374(8) . ?
C25 C24 1.394(8) . ?
C25 C30B 1.50(2) . ?
C25 C30A 1.51(2) . ?
C7 H7 0.9300 . ?
C26 H26 0.9300 . ?
C24 H24 0.9300 . ?
C67 H67 0.9300 . ?
O3B C30B 1.279(2) . ?
C61 H61 0.9300 . ?
C77 H77A 0.9600 . ?
C77 H77B 0.9600 . ?
C77 H77C 0.9600 . ?
C76 H76 0.9300 . ?
C62 H62A 0.9600 . ?
C62 H62B 0.9600 . ?
C62 H62C 0.9600 . ?
C78 H78A 0.9600 . ?
C78 H78B 0.9600 . ?
C78 H78C 0.9600 . ?
N8 C70B 1.44(2) . ?
N8 C70A 1.37(3) . ?
N8 C71B 1.56(3) . ?
N8 C72B 1.41(3) . ?
N8 C72A 1.50(3) . ?
N8 C71A 1.34(3) . ?
C68 H68A 0.9600 . ?
C68 H68B 0.9600 . ?
C68 H68C 0.9600 . ?
C63 H63A 0.9600 . ?
C63 H63B 0.9600 . ?
C63 H63C 0.9600 . ?
C69 H69A 0.9600 . ?
C69 H69B 0.9600 . ?
C69 H69C 0.9600 . ?
C70B H70B 0.9300 . ?
C70A H70A 0.9300 . ?
C71B H71A 0.9600 . ?
C71B H71B 0.9600 . ?
C71B H71C 0.9600 . ?
C72B H72A 0.9600 . ?
C72B H72B 0.9600 . ?
C72B H72C 0.9600 . ?
C72A H72D 0.9589 . ?
C72A H72E 0.9595 . ?
C72A H72F 0.9596 . ?
C71A H71D 0.9607 . ?
C71A H71E 0.9607 . ?
C71A H71F 0.9605 . ?
N6 C64A 1.355(12) . ?
N6 C65A 1.511(2) . ?
N6 C66A 1.499(2) . ?
N6 C64B 1.444(17) . ?
N6 C66B 1.491(17) . ?
N6 C65B 1.440(17) . ?
C64A H64A 0.9300 . ?
C65A H65A 0.9600 . ?
C65A H65B 0.9600 . ?
C65A H65C 0.9600 . ?
C66A H66A 0.9600 . ?
C66A H66B 0.9600 . ?
C66A H66C 0.9600 . ?
C30A O3A 1.192(13) . ?
C30A O4A 1.304(19) . ?
O4A H4A 0.8200 . ?
O31A C75 1.261(14) . ?
N9 C73 1.498(2) . ?
N9 C74 1.499(14) . ?
N9 C75 1.316(11) . ?
C73 H73A 0.9600 . ?
C73 H73B 0.9600 . ?
C73 H73C 0.9600 . ?
C74 H74A 0.9600 . ?
C74 H74B 0.9600 . ?
C74 H74C 0.9600 . ?
C64B H64B 0.9300 . ?
C66B H66D 0.9601 . ?
C66B H66E 0.9599 . ?
C66B H66F 0.9600 . ?
C65B H65D 0.9600 . ?
C65B H65E 0.9600 . ?
C65B H65F 0.9600 . ?
O31B C75 1.231(2) . ?
O10A C1A 1.26(2) . ?
C1A O9A 1.23(2) . ?
O9A H9A 0.8200 . ?
C75 H75 0.9301 . ?
C75 H75A 0.930(2) . ?
C75 H75A 0.930(2) . ?

loop_
_geom_torsion_atom_site_label_1
_geom_torsion_atom_site_label_2
_geom_torsion_atom_site_label_3
_geom_torsion_atom_site_label_4
_geom_torsion
_geom_torsion_site_symmetry_1
_geom_torsion_site_symmetry_2
_geom_torsion_site_symmetry_3
_geom_torsion_site_symmetry_4
_geom_torsion_publ_flag
La2 O12 C3 O11 -8.0(5) 1_554 . . . ?
La2 O12 C3 C4 169.4(4) 1_554 . . . ?
La2 O15 C31 O16 -42.9(8) . . . . ?
La2 O15 C31 C32 138.5(4) . . . . ?
La2 O13 C35 O14 26.9(5) 2_666 . . . ?
La2 O13 C35 C34 -149.1(4) 2_666 . . . ?
La2 O28 C60 O29 13.4(11) 1_445 . . . ?
La2 O28 C60 C57 -168.6(4) 1_445 . . . ?
La2 O14 C35 O13 -27.4(5) 2_666 . . . ?
La2 O14 C35 C34 148.5(4) 2_666 . . . ?
La2 O26 C67 N7 146.4(5) . . . . ?
La2 O11 C3 O12 9.4(6) 1_554 . . . ?
La2 O11 C3 C4 -168.1(4) 1_554 . . . ?
La2 O27 C70B N8 161.0(11) . . . . ?
La2 O27 C70A N8 -138(3) . . . . ?
La1 O24 C59 O25 -61.1(7) . . . . ?
La1 O24 C59 C55 120.0(4) . . . . ?
La1 O12 C3 La2 152.5(16) 2_566 . . 1_554 ?
La1 O12 C3 O11 144.5(13) 2_566 . . . ?
La1 O12 C3 C4 -38.1(18) 2_566 . . . ?
La1 O29 C60 O28 0.3(10) 2_457 . . . ?
La1 O29 C60 C57 -177.6(3) 2_457 . . . ?
La1 O16 C31 O15 7.5(8) 2_567 . . . ?
La1 O16 C31 C32 -174.0(3) 2_567 . . . ?
La1 O2 C29 O1 3.9(7) 2_567 . . . ?
La1 O2 C29 C27 -176.4(4) 2_567 . . . ?
La1 O21 C61 N5 150.0(6) . . . . ?
La1 O23 C64A N6 119.6(19) . . . . ?
La1 O23 C64B N6 -155(2) . . . . ?
O18 C40 C41 C42 175.2(5) . . . . ?
O18 C40 C41 C50 -1.9(9) . . . . ?
N3 C37 C36 C34 -178.3(4) . . . . ?
N3 C40 C41 C42 -2.5(7) . . . . ?
N3 C40 C41 C50 -179.6(5) . . . . ?
N4 C53 C58 C57 178.1(4) . . . . ?
N4 C53 C54 C55 -177.8(4) . . . . ?
N4 C52 C46 C47 5.2(7) . . . . ?
N4 C52 C46 C45 -175.9(5) . . . . ?
O19 C52 C46 C47 -175.7(5) . . . . ?
O19 C52 C46 C45 3.2(9) . . . . ?
N1 C6 C7 C8 178.9(5) . . . . ?
C38 C32 C31 O15 160.9(5) . . . . ?
C38 C32 C31 O16 -17.8(7) . . . . ?
C38 C37 C36 C34 1.8(7) . . . . ?
N2 C23 C24 C25 176.3(6) . . . . ?
C33 C32 C31 O15 -17.7(7) . . . . ?
C33 C32 C31 O16 163.6(4) . . . . ?
C33 C34 C36 C37 -1.1(7) . . . . ?
C33 C34 C35 La2 -95.2(8) . . . 2_666 ?
C33 C34 C35 O13 -5.9(7) . . . . ?
C33 C34 C35 O14 178.0(5) . . . . ?
C57 C56 C55 C59 177.9(4) . . . . ?
C57 C56 C55 C54 -1.8(7) . . . . ?
C47 C42 C43 C39 177.9(5) . . . . ?
C47 C42 C43 C44 0.2(8) . . . . ?
C47 C42 C41 C40 -175.8(5) . . . . ?
C47 C42 C41 C50 1.3(8) . . . . ?
C47 C48 C51 N4 3.8(8) . . . . ?
C47 C48 C51 O20 -175.9(6) . . . . ?
C47 C48 C49 C50 2.0(9) . . . . ?
C47 C46 C45 C44 -1.0(9) . . . . ?
C56 C57 C60 O29 2.4(7) . . . . ?
C56 C57 C60 O28 -175.7(5) . . . . ?
C56 C57 C58 C53 -0.5(7) . . . . ?
C56 C55 C59 O24 30.6(7) . . . . ?
C56 C55 C59 O25 -148.4(5) . . . . ?
C56 C55 C54 C53 -0.1(7) . . . . ?
C32 C38 C37 N3 178.3(4) . . . . ?
C32 C38 C37 C36 -1.9(7) . . . . ?
C32 C33 C34 C36 0.5(7) . . . . ?
C32 C33 C34 C35 177.5(4) . . . . ?
C42 C47 C48 C51 175.7(5) . . . . ?
C42 C47 C48 C49 -3.5(8) . . . . ?
C42 C47 C46 C52 179.7(5) . . . . ?
C42 C47 C46 C45 0.8(8) . . . . ?
C42 C43 C39 N3 -1.6(8) . . . . ?
C42 C43 C39 O17 -179.0(6) . . . . ?
C42 C43 C44 C45 -0.3(9) . . . . ?
C42 C41 C50 C49 -2.9(9) . . . . ?
C5 C4 C2 C8 1.3(8) . . . . ?
C5 C4 C3 La2 141.9(12) . . . 1_554 ?
C5 C4 C3 O12 9.0(8) . . . . ?
C5 C4 C3 O11 -173.5(5) . . . . ?
C5 C6 C7 C8 -0.9(9) . . . . ?
C53 N4 C52 O19 -2.0(8) . . . . ?
C53 N4 C52 C46 177.1(4) . . . . ?
C53 N4 C51 O20 -1.7(9) . . . . ?
C53 N4 C51 C48 178.5(5) . . . . ?
C60 C57 C56 C55 -178.6(5) . . . . ?
C60 C57 C58 C53 -179.8(5) . . . . ?
C48 C47 C42 C43 -178.8(5) . . . . ?
C48 C47 C42 C41 1.9(7) . . . . ?
C48 C47 C46 C52 -1.9(7) . . . . ?
C48 C47 C46 C45 179.2(5) . . . . ?
C17 C11 C10 C9 176.9(4) . . . . ?
C17 C11 C10 C20 -2.5(7) . . . . ?
C17 C11 C12 C14 2.5(7) . . . . ?
C17 C11 C12 C13 -175.5(5) . . . . ?
C17 C18 C19 C20 -0.8(8) . . . . ?
C17 C18 C21 O5 -173.9(5) . . . . ?
C17 C18 C21 N2 6.6(7) . . . . ?
C17 C16 C15 C14 1.9(8) . . . . ?
C17 C16 C22 O6 175.1(5) . . . . ?
C17 C16 C22 N2 -4.2(7) . . . . ?
C58 C57 C56 C55 2.1(7) . . . . ?
C58 C57 C60 O29 -178.3(5) . . . . ?
C58 C57 C60 O28 3.5(7) . . . . ?
C58 C53 C54 C55 1.7(8) . . . . ?
C11 C17 C18 C19 -0.5(7) . . . . ?
C11 C17 C18 C21 177.4(4) . . . . ?
C11 C17 C16 C15 -0.5(7) . . . . ?
C11 C17 C16 C22 -178.6(4) . . . . ?
C11 C10 C9 O7 -178.6(5) . . . . ?
C11 C10 C9 N1 -0.6(7) . . . . ?
C11 C10 C20 C19 1.2(8) . . . . ?
C11 C12 C14 C15 -1.2(8) . . . . ?
C11 C12 C13 O8 175.5(6) . . . . ?
C11 C12 C13 N1 -2.2(7) . . . . ?
C4 C5 C6 N1 -178.9(5) . . . . ?
C4 C5 C6 C7 0.9(8) . . . . ?
C4 C2 C8 C7 -1.3(9) . . . . ?
C4 C2 C8 C1B 169.8(10) . . . . ?
C4 C2 C8 C1A -172.6(11) . . . . ?
C37 N3 C40 O18 -1.9(7) . . . . ?
C37 N3 C40 C41 175.9(4) . . . . ?
C37 N3 C39 O17 3.5(8) . . . . ?
C37 N3 C39 C43 -173.9(5) . . . . ?
C37 C38 C32 C33 1.2(7) . . . . ?
C37 C38 C32 C31 -177.5(4) . . . . ?
C34 C33 C32 C38 -0.5(7) . . . . ?
C34 C33 C32 C31 178.2(4) . . . . ?
C43 C42 C41 C40 4.9(7) . . . . ?
C43 C42 C41 C50 -178.0(5) . . . . ?
C52 N4 C53 C58 118.1(5) . . . . ?
C52 N4 C53 C54 -62.4(6) . . . . ?
C52 N4 C51 O20 179.4(6) . . . . ?
C52 N4 C51 C48 -0.3(8) . . . . ?
C52 C46 C45 C44 -179.9(5) . . . . ?
C40 N3 C37 C38 -95.0(6) . . . . ?
C40 N3 C37 C36 85.1(6) . . . . ?
C40 N3 C39 O17 -178.4(6) . . . . ?
C40 N3 C39 C43 4.1(8) . . . . ?
C40 C41 C50 C49 174.2(6) . . . . ?
C41 C42 C43 C39 -2.8(8) . . . . ?
C41 C42 C43 C44 179.4(5) . . . . ?
C41 C50 C49 C48 1.2(10) . . . . ?
C10 C11 C12 C14 -179.5(5) . . . . ?
C10 C11 C12 C13 2.4(7) . . . . ?
C28 C27 C26 C25 1.4(9) . . . . ?
C28 C27 C29 O1 1.0(8) . . . . ?
C28 C27 C29 O2 -178.7(6) . . . . ?
C28 C23 C24 C25 2.0(9) . . . . ?
C46 C47 C42 C43 -0.4(7) . . . . ?
C46 C47 C42 C41 -179.7(5) . . . . ?
C46 C47 C48 C51 -2.7(8) . . . . ?
C46 C47 C48 C49 178.1(5) . . . . ?
C46 C45 C44 C43 0.7(9) . . . . ?
C6 N1 C9 O7 -1.3(8) . . . . ?
C6 N1 C9 C10 -179.4(4) . . . . ?
C6 N1 C13 O8 3.0(8) . . . . ?
C6 N1 C13 C12 -179.2(4) . . . . ?
C6 C5 C4 C2 -1.1(8) . . . . ?
C6 C5 C4 C3 177.9(5) . . . . ?
C18 C17 C11 C10 2.1(7) . . . . ?
C18 C17 C11 C12 -179.9(4) . . . . ?
C18 C17 C16 C15 177.7(5) . . . . ?
C18 C17 C16 C22 -0.4(7) . . . . ?
C18 C19 C20 C10 0.5(8) . . . . ?
C16 C17 C11 C10 -179.7(4) . . . . ?
C16 C17 C11 C12 -1.7(7) . . . . ?
C16 C17 C18 C19 -178.7(5) . . . . ?
C16 C17 C18 C21 -0.8(7) . . . . ?
C16 C15 C14 C12 -1.0(8) . . . . ?
C27 C28 C23 N2 -175.2(5) . . . . ?
C27 C28 C23 C24 -0.9(9) . . . . ?
C59 C55 C54 C53 -179.8(4) . . . . ?
C54 C53 C58 C57 -1.4(8) . . . . ?
C54 C55 C59 O24 -149.7(5) . . . . ?
C54 C55 C59 O25 31.3(7) . . . . ?
C36 C34 C35 La2 81.8(8) . . . 2_666 ?
C36 C34 C35 O13 171.1(5) . . . . ?
C36 C34 C35 O14 -5.0(7) . . . . ?
C9 N1 C6 C5 -83.4(6) . . . . ?
C9 N1 C6 C7 96.8(6) . . . . ?
C9 N1 C13 O8 -177.1(6) . . . . ?
C9 N1 C13 C12 0.7(8) . . . . ?
C9 C10 C20 C19 -178.2(5) . . . . ?
C15 C16 C22 O6 -3.0(8) . . . . ?
C15 C16 C22 N2 177.7(5) . . . . ?
C22 N2 C23 C28 76.0(7) . . . . ?
C22 N2 C23 C24 -98.4(6) . . . . ?
C22 N2 C21 O5 168.3(5) . . . . ?
C22 N2 C21 C18 -12.2(7) . . . . ?
C22 C16 C15 C14 180.0(5) . . . . ?
C19 C18 C21 O5 4.0(8) . . . . ?
C19 C18 C21 N2 -175.5(5) . . . . ?
C39 N3 C37 C38 83.1(6) . . . . ?
C39 N3 C37 C36 -96.7(6) . . . . ?
C39 N3 C40 O18 -179.9(5) . . . . ?
C39 N3 C40 C41 -2.1(8) . . . . ?
C39 C43 C44 C45 -178.0(6) . . . . ?
C2 C4 C3 La2 -39.0(16) . . . 1_554 ?
C2 C4 C3 O12 -172.0(5) . . . . ?
C2 C4 C3 O11 5.6(8) . . . . ?
C2 C8 C7 C6 1.1(9) . . . . ?
C2 C8 C1B O10B -175.0(11) . . . . ?
C2 C8 C1B O9B 2.8(16) . . . . ?
C2 C8 C1A O10A 175.8(12) . . . . ?
C2 C8 C1A O9A -4(2) . . . . ?
C23 N2 C22 O6 1.7(7) . . . . ?
C23 N2 C22 C16 -179.0(4) . . . . ?
C23 N2 C21 O5 -1.6(8) . . . . ?
C23 N2 C21 C18 178.0(4) . . . . ?
C23 C28 C27 C26 -0.8(9) . . . . ?
C23 C28 C27 C29 176.6(5) . . . . ?
C3 C4 C2 C8 -177.7(5) . . . . ?
C12 C11 C10 C9 -1.0(7) . . . . ?
C12 C11 C10 C20 179.6(5) . . . . ?
C20 C10 C9 O7 0.8(8) . . . . ?
C20 C10 C9 N1 178.9(5) . . . . ?
C51 N4 C53 C58 -60.8(7) . . . . ?
C51 N4 C53 C54 118.7(5) . . . . ?
C51 N4 C52 O19 176.8(6) . . . . ?
C51 N4 C52 C46 -4.1(8) . . . . ?
C51 C48 C49 C50 -177.2(6) . . . . ?
C35 C34 C36 C37 -178.1(4) . . . . ?
C44 C43 C39 N3 176.2(5) . . . . ?
C44 C43 C39 O17 -1.2(9) . . . . ?
C21 N2 C22 O6 -168.4(5) . . . . ?
C21 N2 C22 C16 11.0(7) . . . . ?
C21 N2 C23 C28 -113.3(6) . . . . ?
C21 N2 C23 C24 72.4(7) . . . . ?
C21 C18 C19 C20 -178.6(5) . . . . ?
C14 C12 C13 O8 -2.6(8) . . . . ?
C14 C12 C13 N1 179.7(5) . . . . ?
C49 C48 C51 N4 -177.0(5) . . . . ?
C49 C48 C51 O20 3.3(10) . . . . ?
C7 C8 C1B O10B -3.5(17) . . . . ?
C7 C8 C1B O9B 174.3(10) . . . . ?
C7 C8 C1A O10A 5(2) . . . . ?
C7 C8 C1A O9A -175.6(14) . . . . ?
C26 C27 C29 O1 178.4(5) . . . . ?
C26 C27 C29 O2 -1.3(9) . . . . ?
C26 C25 C24 C23 -1.4(10) . . . . ?
C26 C25 C30B O4B -177(2) . . . . ?
C26 C25 C30B O3B 6(3) . . . . ?
C26 C25 C30A O3A 9(3) . . . . ?
C26 C25 C30A O4A -174(2) . . . . ?
C13 N1 C6 C5 96.5(6) . . . . ?
C13 N1 C6 C7 -83.4(7) . . . . ?
C13 N1 C9 O7 178.8(5) . . . . ?
C13 N1 C9 C10 0.7(8) . . . . ?
C13 C12 C14 C15 176.9(5) . . . . ?
C29 C27 C26 C25 -176.0(6) . . . . ?
C24 C25 C26 C27 -0.3(10) . . . . ?
C24 C25 C30B O4B -10(3) . . . . ?
C24 C25 C30B O3B 172.6(18) . . . . ?
C24 C25 C30A O3A -166.2(16) . . . . ?
C24 C25 C30A O4A 10(3) . . . . ?
C1B C8 C7 C6 -170.7(9) . . . . ?
C30B C25 C26 C27 166.1(11) . . . . ?
C30B C25 C24 C23 -167.6(11) . . . . ?
C77 N10 C76 O3 -4.1(13) . . . . ?
C62 N5 C61 O21 177.6(8) . . . . ?
C78 N10 C76 O3 175.6(8) . . . . ?
C68 N7 C67 O26 -178.3(6) . . . . ?
C63 N5 C61 O21 -4.9(13) . . . . ?
C69 N7 C67 O26 -2.9(11) . . . . ?
C71B N8 C70B O27 -177(2) . . . . ?
C72B N8 C70B O27 16(3) . . . . ?
C72A N8 C70A O27 -171(2) . . . . ?
C71A N8 C70A O27 9(4) . . . . ?
C65A N6 C64A O23 -171.8(19) . . . . ?
C66A N6 C64A O23 -3(3) . . . . ?
C30A C25 C26 C27 -175.8(11) . . . . ?
C30A C25 C24 C23 174.0(11) . . . . ?
C73 N9 C75 O31A 5.3(14) . . . . ?
C73 N9 C75 O31B -148.5(15) . . . . ?
C73 N9 C75 H75A 31.5(15) . . . . ?
C74 N9 C75 O31A 179.5(10) . . . . ?
C74 N9 C75 O31B 25.7(16) . . . . ?
C74 N9 C75 H75A -154.3(16) . . . . ?
C66B N6 C64B O23 -126(4) . . . . ?
C65B N6 C64B O23 54(4) . . . . ?
C1A C8 C7 C6 172.2(11) . . . . ?
